data_7127376
loop_
_publ_author_name
'Kiernicki, John J.'
'Norwine, Emily E.'
'Lovasz, Myles A.'
'Zeller, Matthias'
'Szymczak, Nathaniel K.'

_publ_section_title
;
 Mobility of Lewis acids within the secondary coordination sphere: toward
 a model for cooperative substrate binding.
;
_journal_issue 86
_journal_name_full 'Chemical communications (Cambridge, England)'
_journal_page_first 13105
_journal_page_last 13108
_journal_paper_doi 10.1039/d0cc05121g
_journal_volume 56
_journal_year 2020
_chemical_formula_moiety 'C24 H60 O4 P4 Zn, 2(F6 P)'
_chemical_formula_sum 'C24 H60 F12 O4 P6 Zn'
_chemical_formula_weight 891.91
_space_group_crystal_system triclinic
_space_group_IT_number 2
_space_group_name_Hall '-P 1'
_space_group_name_H-M_alt 'P -1'
_atom_sites_solution_hydrogens geom
_atom_sites_solution_primary direct
_atom_sites_solution_secondary difmap
_audit_creation_method SHELXL-2018/3
_audit_update_record
;
2020-06-24 deposited with the CCDC.	2020-09-16 downloaded from the CCDC.
;
_cell_angle_alpha 89.995(3)
_cell_angle_beta 90.007(3)
_cell_angle_gamma 119.911(3)
_cell_formula_units_Z 4
_cell_length_a 12.4190(12)
_cell_length_b 12.4357(12)
_cell_length_c 30.319(3)
_cell_measurement_reflns_used 9594
_cell_measurement_temperature 150(2)
_cell_measurement_theta_max 30.5194
_cell_measurement_theta_min 2.3184
_cell_volume 4058.7(7)
_computing_cell_refinement 'SAINT V8.38A (Bruker, 2016)'
_computing_data_collection 'Apex3 v2018.1-0 (Bruker, 2018)'
_computing_data_reduction 'SAINT V8.38A (Bruker, 2016)'
_computing_structure_refinement
;  
SHELXL-2018/3 (Sheldrick, 2015, 2018), 
SHELXLE Rev988 (H\"ubschle et al., 2011)
;
_computing_structure_solution 'SHELXS-97 (Sheldrick, 2008)'
_diffrn_ambient_temperature 150(2)
_diffrn_detector_area_resol_mean 10.4167
_diffrn_measured_fraction_theta_full 0.996
_diffrn_measured_fraction_theta_max 0.992
_diffrn_measurement_device_type 'Bruker AXS D8 Quest CMOS diffractometer'
_diffrn_measurement_method 'omega and phi scans'
_diffrn_radiation_monochromator 'Triumph curved graphite crystal'
_diffrn_radiation_type MoK\a
_diffrn_radiation_wavelength 0.71073
_diffrn_reflns_av_R_equivalents 0.0725
_diffrn_reflns_av_unetI/netI 0.0625
_diffrn_reflns_Laue_measured_fraction_full 0.996
_diffrn_reflns_Laue_measured_fraction_max 0.992
_diffrn_reflns_limit_h_max 17
_diffrn_reflns_limit_h_min -17
_diffrn_reflns_limit_k_max 17
_diffrn_reflns_limit_k_min -17
_diffrn_reflns_limit_l_max 43
_diffrn_reflns_limit_l_min -43
_diffrn_reflns_number 87108
_diffrn_reflns_point_group_measured_fraction_full 0.996
_diffrn_reflns_point_group_measured_fraction_max 0.992
_diffrn_reflns_theta_full 25.242
_diffrn_reflns_theta_max 30.576
_diffrn_reflns_theta_min 2.318
_diffrn_source 'fine focus sealed tube X-ray source'
_diffrn_source_current '30 mA'
_diffrn_source_voltage '50 kV'
_exptl_absorpt_coefficient_mu 0.925
_exptl_absorpt_correction_T_max 0.7461
_exptl_absorpt_correction_T_min 0.5608
_exptl_absorpt_correction_type multi-scan
_exptl_absorpt_process_details
;
 SADABS 2016/2: Krause, L., Herbst-Irmer, R., Sheldrick G.M. & Stalke D.,
 J. Appl. Cryst. 48 (2015) 3-10
;
_exptl_crystal_colour colourless
_exptl_crystal_density_diffrn 1.460
_exptl_crystal_description plate
_exptl_crystal_F_000 1856
_exptl_crystal_recrystallization_method 'Re-crystallisation from solvent'
_exptl_crystal_size_max 0.520
_exptl_crystal_size_mid 0.390
_exptl_crystal_size_min 0.110
_refine_diff_density_max 1.165
_refine_diff_density_min -0.997
_refine_diff_density_rms 0.093
_refine_ls_extinction_method none
_refine_ls_goodness_of_fit_ref 1.057
_refine_ls_hydrogen_treatment constr
_refine_ls_matrix_type full
_refine_ls_number_parameters 1454
_refine_ls_number_reflns 24707
_refine_ls_number_restraints 5191
_refine_ls_restrained_S_all 1.195
_refine_ls_R_factor_all 0.0773
_refine_ls_R_factor_gt 0.0638
_refine_ls_shift/su_max 0.002
_refine_ls_shift/su_mean 0.000
_refine_ls_structure_factor_coef Fsqd
_refine_ls_weighting_details 'w=1/[\s^2^(Fo^2^)+(0.1177P)^2^+0.4655P] where P=(Fo^2^+2Fc^2^)/3'
_refine_ls_weighting_scheme calc
_refine_ls_wR_factor_gt 0.1720
_refine_ls_wR_factor_ref 0.1863
_reflns_Friedel_coverage 0.000
_reflns_number_gt 20212
_reflns_number_total 24707
_reflns_threshold_expression 'I > 2\s(I)'
_cod_data_source_file d0cc05121g2.cif
_cod_data_source_block jk5220b_1_0m
_cod_depositor_comments 'Adding full bibliography for 7127369--7127381.cif.'
_cod_original_cell_volume 4058.8(7)
_cod_database_code 7127376
_shelx_shelxl_version_number 2018/3
_shelx_space_group_comment
;
The symmetry employed for this shelxl refinement is uniquely defined
by the following loop, which should always be used as a source of
symmetry information in preference to the above space-group names.
They are only intended as comments.
;
_shelx_estimated_absorpt_t_min 0.645
_shelx_estimated_absorpt_t_max 0.905

loop_
_space_group_symop_operation_xyz
'x, y, z'
'-x, -y, -z'

loop_
_atom_site_label
_atom_site_type_symbol
_atom_site_fract_x
_atom_site_fract_y
_atom_site_fract_z
_atom_site_U_iso_or_equiv
_atom_site_adp_type
_atom_site_occupancy
_atom_site_site_symmetry_order
_atom_site_calc_flag
_atom_site_refinement_flags_posn
_atom_site_refinement_flags_adp
_atom_site_refinement_flags_occupancy
_atom_site_disorder_assembly
_atom_site_disorder_group
Zn1 Zn 0.85308(5) 0.16516(6) 0.36247(2) 0.03963(11) Uani 1 1 d D . . . .
O1 O 0.8490(7) 0.3163(7) 0.3703(3) 0.0430(15) Uani 0.541(5) 1 d D U P A 1
P1 P 0.7623(3) 0.3552(3) 0.39105(9) 0.0473(6) Uani 0.541(5) 1 d D U P A 1
C1 C 0.8100(13) 0.4191(12) 0.4447(3) 0.076(3) Uani 0.541(5) 1 d D U P A 1
H1A H 0.898119 0.485595 0.443393 0.091 Uiso 0.541(5) 1 calc R U P A 1
H1B H 0.760295 0.457525 0.453735 0.091 Uiso 0.541(5) 1 calc R U P A 1
C2 C 0.797(2) 0.3273(17) 0.4787(5) 0.100(4) Uani 0.541(5) 1 d D U P A 1
H2A H 0.843025 0.371139 0.505250 0.151 Uiso 0.541(5) 1 calc R U P A 1
H2B H 0.829991 0.275938 0.467296 0.151 Uiso 0.541(5) 1 calc R U P A 1
H2C H 0.708847 0.274401 0.486119 0.151 Uiso 0.541(5) 1 calc R U P A 1
C3 C 0.7635(11) 0.4763(9) 0.3602(3) 0.056(2) Uani 0.541(5) 1 d D U P A 1
H3A H 0.849626 0.546940 0.359321 0.067 Uiso 0.541(5) 1 calc R U P A 1
H3B H 0.738572 0.447156 0.329551 0.067 Uiso 0.541(5) 1 calc R U P A 1
C4 C 0.6801(14) 0.5221(13) 0.3775(5) 0.074(3) Uani 0.541(5) 1 d D U P A 1
H4A H 0.627575 0.522914 0.353496 0.111 Uiso 0.541(5) 1 calc R U P A 1
H4B H 0.730802 0.606299 0.389145 0.111 Uiso 0.541(5) 1 calc R U P A 1
H4C H 0.627488 0.466979 0.401042 0.111 Uiso 0.541(5) 1 calc R U P A 1
C5 C 0.6053(8) 0.2306(9) 0.3911(3) 0.0510(18) Uani 0.541(5) 1 d D U P A 1
H5A H 0.599315 0.163541 0.410375 0.061 Uiso 0.541(5) 1 calc R U P A 1
H5B H 0.551660 0.260538 0.403877 0.061 Uiso 0.541(5) 1 calc R U P A 1
C6 C 0.5567(15) 0.1774(11) 0.3455(4) 0.058(3) Uani 0.541(5) 1 d D U P A 1
H6A H 0.595612 0.129807 0.335563 0.087 Uiso 0.541(5) 1 calc R U P A 1
H6B H 0.576728 0.245301 0.324752 0.087 Uiso 0.541(5) 1 calc R U P A 1
H6C H 0.466396 0.122894 0.346793 0.087 Uiso 0.541(5) 1 calc R U P A 1
O1B O 0.8171(10) 0.2946(9) 0.3805(4) 0.054(2) Uani 0.459(5) 1 d D U P A 2
P1B P 0.7115(4) 0.3052(4) 0.40056(12) 0.0479(7) Uani 0.459(5) 1 d D U P A 2
C1B C 0.7358(13) 0.3316(14) 0.4587(3) 0.069(3) Uani 0.459(5) 1 d D U P A 2
H1C H 0.663995 0.334415 0.471561 0.082 Uiso 0.459(5) 1 calc R U P A 2
H1D H 0.739010 0.260825 0.472223 0.082 Uiso 0.459(5) 1 calc R U P A 2
C2B C 0.8549(16) 0.4516(16) 0.4704(6) 0.086(4) Uani 0.459(5) 1 d D U P A 2
H2D H 0.926828 0.448245 0.458903 0.128 Uiso 0.459(5) 1 calc R U P A 2
H2E H 0.861765 0.461182 0.502563 0.128 Uiso 0.459(5) 1 calc R U P A 2
H2F H 0.852280 0.522397 0.457358 0.128 Uiso 0.459(5) 1 calc R U P A 2
C3B C 0.6874(12) 0.4245(10) 0.3802(5) 0.064(2) Uani 0.459(5) 1 d D U P A 2
H3C H 0.623915 0.389664 0.356620 0.076 Uiso 0.459(5) 1 calc R U P A 2
H3D H 0.653355 0.452332 0.404335 0.076 Uiso 0.459(5) 1 calc R U P A 2
C4B C 0.7996(16) 0.5341(15) 0.3624(7) 0.084(4) Uani 0.459(5) 1 d D U P A 2
H4D H 0.781518 0.601269 0.357160 0.127 Uiso 0.459(5) 1 calc R U P A 2
H4E H 0.823647 0.511821 0.334563 0.127 Uiso 0.459(5) 1 calc R U P A 2
H4F H 0.867722 0.561618 0.383662 0.127 Uiso 0.459(5) 1 calc R U P A 2
C5B C 0.5628(10) 0.1681(11) 0.3907(4) 0.056(2) Uani 0.459(5) 1 d D U P A 2
H5C H 0.558751 0.098416 0.407870 0.067 Uiso 0.459(5) 1 calc R U P A 2
H5D H 0.496476 0.183145 0.401823 0.067 Uiso 0.459(5) 1 calc R U P A 2
C6B C 0.5379(16) 0.1309(16) 0.3432(5) 0.056(3) Uani 0.459(5) 1 d D U P A 2
H6D H 0.528667 0.193638 0.326716 0.084 Uiso 0.459(5) 1 calc R U P A 2
H6E H 0.461335 0.050612 0.340773 0.084 Uiso 0.459(5) 1 calc R U P A 2
H6F H 0.607448 0.124246 0.331048 0.084 Uiso 0.459(5) 1 calc R U P A 2
O2 O 1.0223(9) 0.2034(17) 0.3684(6) 0.052(3) Uani 0.541(5) 1 d D U P A 1
P2 P 1.1348(7) 0.2965(8) 0.3938(3) 0.0670(16) Uani 0.541(5) 1 d D U P A 1
C7 C 1.1386(13) 0.4400(11) 0.3996(5) 0.091(4) Uani 0.541(5) 1 d D U P A 1
H7A H 1.065560 0.427492 0.416831 0.109 Uiso 0.541(5) 1 calc R U P A 1
H7B H 1.214344 0.498826 0.415965 0.109 Uiso 0.541(5) 1 calc R U P A 1
C8 C 1.1379(16) 0.4951(14) 0.3544(5) 0.085(4) Uani 0.541(5) 1 d D U P A 1
H8A H 1.058391 0.441913 0.339661 0.127 Uiso 0.541(5) 1 calc R U P A 1
H8B H 1.205753 0.500420 0.336294 0.127 Uiso 0.541(5) 1 calc R U P A 1
H8C H 1.149063 0.578324 0.358331 0.127 Uiso 0.541(5) 1 calc R U P A 1
C9 C 1.1377(13) 0.2253(15) 0.4455(4) 0.090(4) Uani 0.541(5) 1 d D U P A 1
H9A H 1.135569 0.146282 0.439049 0.108 Uiso 0.541(5) 1 calc R U P A 1
H9B H 1.217295 0.280455 0.460542 0.108 Uiso 0.541(5) 1 calc R U P A 1
C10 C 1.0334(17) 0.199(2) 0.4765(5) 0.108(6) Uani 0.541(5) 1 d D U P A 1
H10A H 1.024865 0.137072 0.498191 0.162 Uiso 0.541(5) 1 calc R U P A 1
H10B H 0.955895 0.167926 0.459830 0.162 Uiso 0.541(5) 1 calc R U P A 1
H10C H 1.051395 0.275942 0.491790 0.162 Uiso 0.541(5) 1 calc R U P A 1
C11 C 1.2730(8) 0.3157(12) 0.3688(4) 0.073(3) Uani 0.541(5) 1 d D U P A 1
H11A H 1.282555 0.355723 0.339736 0.087 Uiso 0.541(5) 1 calc R U P A 1
H11B H 1.344419 0.373531 0.387259 0.087 Uiso 0.541(5) 1 calc R U P A 1
C12 C 1.2797(12) 0.2031(14) 0.3624(7) 0.082(4) Uani 0.541(5) 1 d D U P A 1
H12A H 1.357377 0.223590 0.347262 0.123 Uiso 0.541(5) 1 calc R U P A 1
H12B H 1.209059 0.144195 0.344466 0.123 Uiso 0.541(5) 1 calc R U P A 1
H12C H 1.277220 0.165707 0.391098 0.123 Uiso 0.541(5) 1 calc R U P A 1
O2B O 1.0220(10) 0.2049(19) 0.3748(7) 0.050(3) Uani 0.459(5) 1 d D U P A 2
P2B P 1.1392(8) 0.2866(9) 0.4000(3) 0.0568(13) Uani 0.459(5) 1 d D U P A 2
C7B C 1.1861(17) 0.4454(12) 0.3950(6) 0.096(4) Uani 0.459(5) 1 d D U P A 2
H7C H 1.124141 0.462836 0.408850 0.115 Uiso 0.459(5) 1 calc R U P A 2
H7D H 1.267326 0.497169 0.409640 0.115 Uiso 0.459(5) 1 calc R U P A 2
C8B C 1.196(3) 0.473(3) 0.3458(7) 0.138(8) Uani 0.459(5) 1 d D U P A 2
H8D H 1.133093 0.494682 0.337337 0.206 Uiso 0.459(5) 1 calc R U P A 2
H8E H 1.182452 0.399449 0.329348 0.206 Uiso 0.459(5) 1 calc R U P A 2
H8F H 1.278879 0.542466 0.339131 0.206 Uiso 0.459(5) 1 calc R U P A 2
C9B C 1.1208(15) 0.2665(18) 0.4588(4) 0.082(3) Uani 0.459(5) 1 d D U P A 2
H9C H 1.127176 0.192852 0.466995 0.098 Uiso 0.459(5) 1 calc R U P A 2
H9D H 1.190742 0.339498 0.473077 0.098 Uiso 0.459(5) 1 calc R U P A 2
C10B C 1.004(2) 0.251(3) 0.4768(8) 0.115(8) Uani 0.459(5) 1 d D U P A 2
H10D H 0.969752 0.183240 0.498330 0.173 Uiso 0.459(5) 1 calc R U P A 2
H10E H 0.943936 0.231511 0.452792 0.173 Uiso 0.459(5) 1 calc R U P A 2
H10F H 1.019683 0.328088 0.491262 0.173 Uiso 0.459(5) 1 calc R U P A 2
C11B C 1.2564(11) 0.2504(15) 0.3898(6) 0.083(3) Uani 0.459(5) 1 d D U P A 2
H11C H 1.325053 0.324809 0.375651 0.099 Uiso 0.459(5) 1 calc R U P A 2
H11D H 1.287523 0.243461 0.419142 0.099 Uiso 0.459(5) 1 calc R U P A 2
C12B C 1.242(2) 0.146(2) 0.3647(9) 0.104(6) Uani 0.459(5) 1 d D U P A 2
H12D H 1.305851 0.174789 0.341594 0.157 Uiso 0.459(5) 1 calc R U P A 2
H12E H 1.159597 0.103544 0.351030 0.157 Uiso 0.459(5) 1 calc R U P A 2
H12F H 1.251256 0.088164 0.384208 0.157 Uiso 0.459(5) 1 calc R U P A 2
O3 O 0.7413(13) 0.0518(7) 0.4047(4) 0.049(2) Uani 0.541(5) 1 d D U P A 1
P3 P 0.6681(4) -0.0895(4) 0.40905(13) 0.0489(8) Uani 0.541(5) 1 d D U P A 1
C13 C 0.7698(12) -0.1513(12) 0.4104(5) 0.077(3) Uani 0.541(5) 1 d D U P A 1
H13A H 0.828872 -0.112042 0.435039 0.093 Uiso 0.541(5) 1 calc R U P A 1
H13B H 0.720058 -0.241201 0.416767 0.093 Uiso 0.541(5) 1 calc R U P A 1
C14 C 0.8443(18) -0.1340(14) 0.3681(6) 0.096(4) Uani 0.541(5) 1 d D U P A 1
H14A H 0.787989 -0.162037 0.342686 0.144 Uiso 0.541(5) 1 calc R U P A 1
H14B H 0.886285 -0.182879 0.370053 0.144 Uiso 0.541(5) 1 calc R U P A 1
H14C H 0.906289 -0.046122 0.364486 0.144 Uiso 0.541(5) 1 calc R U P A 1
C15 C 0.5644(13) -0.1516(11) 0.3641(4) 0.087(4) Uani 0.541(5) 1 d D U P A 1
H15A H 0.508773 -0.115905 0.364558 0.104 Uiso 0.541(5) 1 calc R U P A 1
H15B H 0.613376 -0.123534 0.336481 0.104 Uiso 0.541(5) 1 calc R U P A 1
C16 C 0.4858(14) -0.2893(12) 0.3624(6) 0.094(4) Uani 0.541(5) 1 d D U P A 1
H16A H 0.464385 -0.315985 0.331700 0.141 Uiso 0.541(5) 1 calc R U P A 1
H16B H 0.409579 -0.315287 0.379400 0.141 Uiso 0.541(5) 1 calc R U P A 1
H16C H 0.531729 -0.327040 0.375060 0.141 Uiso 0.541(5) 1 calc R U P A 1
C17 C 0.5719(12) -0.1234(12) 0.4569(4) 0.068(3) Uani 0.541(5) 1 d D U P A 1
H17A H 0.513947 -0.091461 0.452193 0.082 Uiso 0.541(5) 1 calc R U P A 1
H17B H 0.521447 -0.214525 0.460365 0.082 Uiso 0.541(5) 1 calc R U P A 1
C18 C 0.6399(15) -0.0711(13) 0.4972(3) 0.071(3) Uani 0.541(5) 1 d D U P A 1
H18A H 0.701088 -0.098050 0.501283 0.107 Uiso 0.541(5) 1 calc R U P A 1
H18B H 0.582106 -0.099315 0.522153 0.107 Uiso 0.541(5) 1 calc R U P A 1
H18C H 0.682619 0.019648 0.495439 0.107 Uiso 0.541(5) 1 calc R U P A 1
O3B O 0.7397(14) 0.0253(9) 0.3981(5) 0.051(2) Uani 0.459(5) 1 d D U P A 2
P3B P 0.6868(7) -0.1091(6) 0.4134(2) 0.0671(15) Uani 0.459(5) 1 d D U P A 2
C13B C 0.7971(13) -0.1362(14) 0.4378(5) 0.085(3) Uani 0.459(5) 1 d D U P A 2
H13C H 0.840504 -0.074857 0.461543 0.102 Uiso 0.459(5) 1 calc R U P A 2
H13D H 0.756403 -0.220171 0.451002 0.102 Uiso 0.459(5) 1 calc R U P A 2
C14B C 0.8904(17) -0.1253(17) 0.4027(7) 0.088(4) Uani 0.459(5) 1 d D U P A 2
H14D H 0.849278 -0.193866 0.381654 0.132 Uiso 0.459(5) 1 calc R U P A 2
H14E H 0.959517 -0.128780 0.416822 0.132 Uiso 0.459(5) 1 calc R U P A 2
H14F H 0.922097 -0.046186 0.387059 0.132 Uiso 0.459(5) 1 calc R U P A 2
C15B C 0.6079(15) -0.2120(13) 0.3683(5) 0.083(3) Uani 0.459(5) 1 d D U P A 2
H15C H 0.672351 -0.212603 0.349284 0.100 Uiso 0.459(5) 1 calc R U P A 2
H15D H 0.558694 -0.296462 0.380829 0.100 Uiso 0.459(5) 1 calc R U P A 2
C16B C 0.5226(19) -0.191(2) 0.3388(6) 0.101(5) Uani 0.459(5) 1 d D U P A 2
H16D H 0.566509 -0.106140 0.327435 0.152 Uiso 0.459(5) 1 calc R U P A 2
H16E H 0.449556 -0.204480 0.355563 0.152 Uiso 0.459(5) 1 calc R U P A 2
H16F H 0.496096 -0.249726 0.314029 0.152 Uiso 0.459(5) 1 calc R U P A 2
C17B C 0.5537(14) -0.1537(16) 0.4483(5) 0.076(3) Uani 0.459(5) 1 d D U P A 2
H17C H 0.489051 -0.151954 0.429755 0.092 Uiso 0.459(5) 1 calc R U P A 2
H17D H 0.521916 -0.241495 0.456607 0.092 Uiso 0.459(5) 1 calc R U P A 2
C18B C 0.561(2) -0.0875(17) 0.4886(5) 0.085(5) Uani 0.459(5) 1 d D U P A 2
H18D H 0.554821 -0.138828 0.514095 0.127 Uiso 0.459(5) 1 calc R U P A 2
H18E H 0.493358 -0.068981 0.489347 0.127 Uiso 0.459(5) 1 calc R U P A 2
H18F H 0.641090 -0.009783 0.489575 0.127 Uiso 0.459(5) 1 calc R U P A 2
O4 O 0.8093(4) 0.1094(3) 0.30267(10) 0.0521(8) Uani 1 1 d D . . . .
P4 P 0.83573(13) 0.13823(12) 0.25398(4) 0.0482(3) Uani 1 1 d D . . . .
C19 C 0.9978(5) 0.2320(6) 0.2428(2) 0.0648(14) Uani 1 1 d D . . . .
H19A H 1.009213 0.247587 0.210641 0.078 Uiso 1 1 calc R U . . .
H19B H 1.028973 0.313130 0.257605 0.078 Uiso 1 1 calc R U . . .
C20 C 1.0756(8) 0.1759(11) 0.2576(3) 0.092(3) Uani 1 1 d D . . . .
H20A H 1.047779 0.096968 0.242272 0.138 Uiso 1 1 calc R U . . .
H20B H 1.066362 0.161436 0.289489 0.138 Uiso 1 1 calc R U . . .
H20C H 1.163118 0.233029 0.250585 0.138 Uiso 1 1 calc R U . . .
C21 C 0.7808(9) -0.0043(6) 0.2240(2) 0.097(3) Uani 1 1 d D . . . .
H21A H 0.797662 0.014311 0.192206 0.116 Uiso 1 1 calc R U . . .
H21B H 0.826585 -0.046153 0.233942 0.116 Uiso 1 1 calc R U . . .
C22 C 0.6412(12) -0.0914(12) 0.2309(4) 0.183(9) Uani 1 1 d D . . . .
H22A H 0.616333 -0.171782 0.217204 0.274 Uiso 1 1 calc R U . . .
H22B H 0.594992 -0.055056 0.217377 0.274 Uiso 1 1 calc R U . . .
H22C H 0.623085 -0.102932 0.262575 0.274 Uiso 1 1 calc R U . . .
C23 C 0.7581(6) 0.2154(7) 0.2323(2) 0.0694(17) Uani 1 1 d D . . . .
H23A H 0.767006 0.220205 0.199777 0.083 Uiso 1 1 calc R U . . .
H23B H 0.668442 0.165529 0.239186 0.083 Uiso 1 1 calc R U . . .
C24 C 0.8082(10) 0.3451(8) 0.2506(3) 0.095(3) Uani 1 1 d D . . . .
H24A H 0.892026 0.399313 0.239045 0.143 Uiso 1 1 calc R U . . .
H24B H 0.811192 0.342590 0.282823 0.143 Uiso 1 1 calc R U . . .
H24C H 0.753740 0.377261 0.241634 0.143 Uiso 1 1 calc R U . . .
O5 O 0.1317(4) 0.8161(3) 0.19546(10) 0.0520(8) Uani 1 1 d D . . . .
P5 P 0.16088(13) 0.81418(11) 0.24395(4) 0.0452(3) Uani 1 1 d D . . . .
C25 C 0.2574(7) 0.7485(6) 0.2541(2) 0.0701(16) Uani 1 1 d D . . . .
H25A H 0.334793 0.795210 0.236754 0.084 Uiso 1 1 calc R U . . .
H25B H 0.280682 0.759713 0.285667 0.084 Uiso 1 1 calc R U . . .
C26 C 0.1997(11) 0.6121(7) 0.2429(3) 0.092(3) Uani 1 1 d D . . . .
H26A H 0.167823 0.598113 0.212600 0.138 Uiso 1 1 calc R U . . .
H26B H 0.131300 0.563197 0.263302 0.138 Uiso 1 1 calc R U . . .
H26C H 0.262623 0.586870 0.245443 0.138 Uiso 1 1 calc R U . . .
C27 C 0.2369(6) 0.9670(5) 0.2656(2) 0.0580(12) Uani 1 1 d D . . . .
H27A H 0.184197 1.004691 0.260417 0.070 Uiso 1 1 calc R U . . .
H27B H 0.246535 0.962933 0.297854 0.070 Uiso 1 1 calc R U . . .
C28 C 0.3643(7) 1.0498(7) 0.2452(3) 0.086(2) Uani 1 1 d D . . . .
H28A H 0.354976 1.059359 0.213568 0.128 Uiso 1 1 calc R U . . .
H28B H 0.416385 1.011906 0.249437 0.128 Uiso 1 1 calc R U . . .
H28C H 0.403522 1.131365 0.259438 0.128 Uiso 1 1 calc R U . . .
C29 C 0.0159(6) 0.7243(6) 0.2730(2) 0.0692(16) Uani 1 1 d D . . . .
H29A H -0.027301 0.638975 0.260912 0.083 Uiso 1 1 calc R U . . .
H29B H 0.033886 0.718858 0.304472 0.083 Uiso 1 1 calc R U . . .
C30 C -0.0711(7) 0.7781(10) 0.2699(4) 0.100(3) Uani 1 1 d D . . . .
H30A H -0.096489 0.775880 0.239101 0.149 Uiso 1 1 calc R U . . .
H30B H -0.027725 0.864167 0.280315 0.149 Uiso 1 1 calc R U . . .
H30C H -0.144786 0.728866 0.288124 0.149 Uiso 1 1 calc R U . . .
O6 O 0.3627(6) 0.9961(4) 0.1303(2) 0.0383(11) Uani 0.526(4) 1 d D U P B 1
P6 P 0.39697(19) 1.11939(16) 0.10991(7) 0.0348(5) Uani 0.526(4) 1 d D U P B 1
C31 C 0.5161(10) 1.2397(7) 0.1435(3) 0.0470(19) Uani 0.526(4) 1 d D U P B 1
H31A H 0.486847 1.229463 0.174429 0.056 Uiso 0.526(4) 1 calc R U P B 1
H31B H 0.591467 1.231689 0.142929 0.056 Uiso 0.526(4) 1 calc R U P B 1
C32 C 0.5487(11) 1.3689(8) 0.1271(4) 0.064(3) Uani 0.526(4) 1 d D U P B 1
H32A H 0.602412 1.390198 0.101087 0.096 Uiso 0.526(4) 1 calc R U P B 1
H32B H 0.592160 1.429990 0.150417 0.096 Uiso 0.526(4) 1 calc R U P B 1
H32C H 0.472279 1.369203 0.119202 0.096 Uiso 0.526(4) 1 calc R U P B 1
C33 C 0.2659(7) 1.1412(7) 0.1064(3) 0.0447(16) Uani 0.526(4) 1 d D U P B 1
H33A H 0.292370 1.224019 0.093699 0.054 Uiso 0.526(4) 1 calc R U P B 1
H33B H 0.203744 1.078193 0.086286 0.054 Uiso 0.526(4) 1 calc R U P B 1
C34 C 0.2056(8) 1.1312(8) 0.1510(3) 0.0440(16) Uani 0.526(4) 1 d D U P B 1
H34A H 0.124420 1.124961 0.146706 0.066 Uiso 0.526(4) 1 calc R U P B 1
H34B H 0.258795 1.205132 0.168624 0.066 Uiso 0.526(4) 1 calc R U P B 1
H34C H 0.194622 1.057213 0.166463 0.066 Uiso 0.526(4) 1 calc R U P B 1
C35 C 0.4590(8) 1.1319(7) 0.0553(2) 0.0430(16) Uani 0.526(4) 1 d D U P B 1
H35A H 0.485414 1.215763 0.043648 0.052 Uiso 0.526(4) 1 calc R U P B 1
H35B H 0.533712 1.122831 0.057214 0.052 Uiso 0.526(4) 1 calc R U P B 1
C36 C 0.3658(13) 1.0341(11) 0.0225(4) 0.061(3) Uani 0.526(4) 1 d D U P B 1
H36A H 0.325974 1.070830 0.005084 0.091 Uiso 0.526(4) 1 calc R U P B 1
H36B H 0.302426 0.962596 0.038988 0.091 Uiso 0.526(4) 1 calc R U P B 1
H36C H 0.410216 1.006889 0.002845 0.091 Uiso 0.526(4) 1 calc R U P B 1
Zn2 Zn 0.21487(19) 0.83502(14) 0.13771(5) 0.0311(3) Uani 0.526(4) 1 d D U P B 1
O6B O 0.3008(7) 0.9832(5) 0.1211(2) 0.0389(12) Uani 0.474(4) 1 d D U P B 2
P6B P 0.3115(4) 1.0959(2) 0.09836(8) 0.0521(8) Uani 0.474(4) 1 d D U P B 2
C31B C 0.4307(10) 1.2353(8) 0.1198(4) 0.060(2) Uani 0.474(4) 1 d D U P B 2
H31C H 0.450698 1.302451 0.098211 0.072 Uiso 0.474(4) 1 calc R U P B 2
H31D H 0.400830 1.255607 0.147060 0.072 Uiso 0.474(4) 1 calc R U P B 2
C32B C 0.5495(12) 1.2314(14) 0.1303(7) 0.076(4) Uani 0.474(4) 1 d D U P B 2
H32D H 0.528260 1.145761 0.136631 0.115 Uiso 0.474(4) 1 calc R U P B 2
H32E H 0.590360 1.283608 0.156036 0.115 Uiso 0.474(4) 1 calc R U P B 2
H32F H 0.605737 1.262303 0.104899 0.115 Uiso 0.474(4) 1 calc R U P B 2
C33B C 0.1661(10) 1.0991(10) 0.1064(4) 0.063(2) Uani 0.474(4) 1 d D U P B 2
H33C H 0.175705 1.175903 0.092868 0.075 Uiso 0.474(4) 1 calc R U P B 2
H33D H 0.098550 1.027935 0.090464 0.075 Uiso 0.474(4) 1 calc R U P B 2
C34B C 0.1272(14) 1.0940(13) 0.1542(4) 0.067(3) Uani 0.474(4) 1 d D U P B 2
H34D H 0.064691 1.120038 0.156218 0.100 Uiso 0.474(4) 1 calc R U P B 2
H34E H 0.199799 1.149791 0.171972 0.100 Uiso 0.474(4) 1 calc R U P B 2
H34F H 0.091929 1.009035 0.165283 0.100 Uiso 0.474(4) 1 calc R U P B 2
C35B C 0.3025(12) 1.0783(10) 0.0405(3) 0.059(2) Uani 0.474(4) 1 d D U P B 2
H35C H 0.222373 1.003541 0.033266 0.071 Uiso 0.474(4) 1 calc R U P B 2
H35D H 0.300366 1.150460 0.027642 0.071 Uiso 0.474(4) 1 calc R U P B 2
C36B C 0.4027(19) 1.0672(18) 0.0182(6) 0.076(4) Uani 0.474(4) 1 d D U P B 2
H36D H 0.467615 1.149316 0.008412 0.114 Uiso 0.474(4) 1 calc R U P B 2
H36E H 0.368359 1.012168 -0.007387 0.114 Uiso 0.474(4) 1 calc R U P B 2
H36F H 0.438273 1.032630 0.038824 0.114 Uiso 0.474(4) 1 calc R U P B 2
Zn2B Zn 0.1698(2) 0.81654(18) 0.13518(6) 0.0314(4) Uani 0.474(4) 1 d D U P B 2
O7 O 0.2390(3) 0.6997(3) 0.13059(11) 0.0457(7) Uani 1 1 d D . . . .
P7 P 0.30867(11) 0.65649(12) 0.10133(4) 0.0441(2) Uani 1 1 d D . . . .
C37 C 0.4467(6) 0.7817(8) 0.0791(3) 0.092(3) Uani 1 1 d D . . . .
H37A H 0.487871 0.748460 0.059974 0.111 Uiso 1 1 calc R U . . .
H37B H 0.424942 0.833774 0.060605 0.111 Uiso 1 1 calc R U . . .
C38 C 0.5358(9) 0.8610(11) 0.1149(6) 0.212(12) Uani 1 1 d D . . . .
H38A H 0.565808 0.812541 0.130904 0.318 Uiso 1 1 calc R U . . .
H38B H 0.493018 0.887951 0.135447 0.318 Uiso 1 1 calc R U . . .
H38C H 0.606422 0.933862 0.101598 0.318 Uiso 1 1 calc R U . . .
C39 C 0.3513(5) 0.5605(5) 0.1318(2) 0.0576(12) Uani 1 1 d D . . . .
H39A H 0.405076 0.541467 0.113074 0.069 Uiso 1 1 calc R U . . .
H39B H 0.400352 0.606917 0.157864 0.069 Uiso 1 1 calc R U . . .
C40 C 0.2399(7) 0.4391(5) 0.1471(3) 0.0714(17) Uani 1 1 d D . . . .
H40A H 0.169317 0.451955 0.152493 0.107 Uiso 1 1 calc R U . . .
H40B H 0.261079 0.411515 0.174326 0.107 Uiso 1 1 calc R U . . .
H40C H 0.217594 0.375753 0.124184 0.107 Uiso 1 1 calc R U . . .
C41 C 0.2151(8) 0.5697(8) 0.0553(2) 0.078(2) Uani 1 1 d D . . . .
H41A H 0.256464 0.529363 0.040251 0.093 Uiso 1 1 calc R U . . .
H41B H 0.134186 0.503130 0.066489 0.093 Uiso 1 1 calc R U . . .
C42 C 0.1912(8) 0.6451(10) 0.0218(2) 0.084(2) Uani 1 1 d D . . . .
H42A H 0.267269 0.696731 0.005012 0.125 Uiso 1 1 calc R U . . .
H42B H 0.165772 0.698377 0.037088 0.125 Uiso 1 1 calc R U . . .
H42C H 0.125042 0.589315 0.001721 0.125 Uiso 1 1 calc R U . . .
O8 O 0.0964(6) 0.8223(7) 0.0946(2) 0.0494(17) Uani 0.526(4) 1 d D . P B 1
P8 P -0.0432(3) 0.7502(3) 0.08904(7) 0.0405(5) Uani 0.526(4) 1 d D . P B 1
C43 C -0.1101(8) 0.8139(8) 0.1254(3) 0.054(2) Uani 0.526(4) 1 d D . P B 1
H43A H -0.080555 0.813519 0.155647 0.065 Uiso 0.526(4) 1 calc R U P B 1
H43B H -0.078564 0.901561 0.116980 0.065 Uiso 0.526(4) 1 calc R U P B 1
C44 C -0.2498(10) 0.7488(13) 0.1261(5) 0.070(3) Uani 0.526(4) 1 d D . P B 1
H44A H -0.279460 0.776108 0.100910 0.106 Uiso 0.526(4) 1 calc R U P B 1
H44B H -0.277505 0.768906 0.153582 0.106 Uiso 0.526(4) 1 calc R U P B 1
H44C H -0.283305 0.658957 0.124370 0.106 Uiso 0.526(4) 1 calc R U P B 1
C45 C -0.1096(10) 0.5870(7) 0.1003(3) 0.051(2) Uani 0.526(4) 1 d D . P B 1
H45A H -0.199230 0.545204 0.093061 0.061 Uiso 0.526(4) 1 calc R U P B 1
H45B H -0.070784 0.553438 0.080173 0.061 Uiso 0.526(4) 1 calc R U P B 1
C46 C -0.0962(12) 0.5526(11) 0.1470(4) 0.060(3) Uani 0.526(4) 1 d D . P B 1
H46A H -0.140565 0.462026 0.149984 0.091 Uiso 0.526(4) 1 calc R U P B 1
H46B H -0.131389 0.587661 0.167577 0.091 Uiso 0.526(4) 1 calc R U P B 1
H46C H -0.008063 0.585642 0.153734 0.091 Uiso 0.526(4) 1 calc R U P B 1
C47 C -0.0843(11) 0.7559(10) 0.0328(3) 0.053(2) Uani 0.526(4) 1 d D . P B 1
H47A H -0.053695 0.711545 0.014110 0.063 Uiso 0.526(4) 1 calc R U P B 1
H47B H -0.175983 0.712378 0.030211 0.063 Uiso 0.526(4) 1 calc R U P B 1
C48 C -0.0314(16) 0.8868(10) 0.0161(4) 0.074(4) Uani 0.526(4) 1 d D . P B 1
H48A H 0.059499 0.927431 0.015524 0.110 Uiso 0.526(4) 1 calc R U P B 1
H48B H -0.056765 0.932853 0.035707 0.110 Uiso 0.526(4) 1 calc R U P B 1
H48C H -0.062387 0.885245 -0.013731 0.110 Uiso 0.526(4) 1 calc R U P B 1
O8B O 0.0350(8) 0.7809(7) 0.0965(3) 0.0500(18) Uani 0.474(4) 1 d D . P B 2
P8B P -0.0992(3) 0.6808(3) 0.08887(8) 0.0444(6) Uani 0.474(4) 1 d D . P B 2
C43B C -0.1916(17) 0.7072(18) 0.1282(4) 0.105(8) Uani 0.474(4) 1 d D . P B 2
H43C H -0.156040 0.714581 0.157997 0.126 Uiso 0.474(4) 1 calc R U P B 2
H43D H -0.187927 0.786801 0.121238 0.126 Uiso 0.474(4) 1 calc R U P B 2
C44B C -0.3237(17) 0.606(3) 0.1285(9) 0.189(19) Uani 0.474(4) 1 d D . P B 2
H44D H -0.370065 0.625340 0.150252 0.284 Uiso 0.474(4) 1 calc R U P B 2
H44E H -0.328171 0.527629 0.136134 0.284 Uiso 0.474(4) 1 calc R U P B 2
H44F H -0.359891 0.599452 0.099148 0.284 Uiso 0.474(4) 1 calc R U P B 2
C45B C -0.1227(10) 0.5289(9) 0.0960(4) 0.052(2) Uani 0.474(4) 1 d D . P B 2
H45C H -0.209850 0.468463 0.088307 0.062 Uiso 0.474(4) 1 calc R U P B 2
H45D H -0.068665 0.517017 0.074898 0.062 Uiso 0.474(4) 1 calc R U P B 2
C46B C -0.0967(12) 0.4990(13) 0.1421(4) 0.056(3) Uani 0.474(4) 1 d D . P B 2
H46D H -0.139144 0.408768 0.146064 0.084 Uiso 0.474(4) 1 calc R U P B 2
H46E H -0.127265 0.535220 0.164060 0.084 Uiso 0.474(4) 1 calc R U P B 2
H46F H -0.007063 0.533605 0.145931 0.084 Uiso 0.474(4) 1 calc R U P B 2
C47B C -0.1438(9) 0.6873(10) 0.0337(3) 0.052(3) Uani 0.474(4) 1 d D . P B 2
H47C H -0.086370 0.678526 0.013323 0.063 Uiso 0.474(4) 1 calc R U P B 2
H47D H -0.228301 0.616395 0.028534 0.063 Uiso 0.474(4) 1 calc R U P B 2
C48B C -0.1431(15) 0.8068(13) 0.0233(4) 0.073(4) Uani 0.474(4) 1 d D . P B 2
H48D H -0.132475 0.822340 -0.008556 0.109 Uiso 0.474(4) 1 calc R U P B 2
H48E H -0.074413 0.875746 0.038985 0.109 Uiso 0.474(4) 1 calc R U P B 2
H48F H -0.221963 0.799613 0.032626 0.109 Uiso 0.474(4) 1 calc R U P B 2
P9 P 0.500000 0.500000 0.500000 0.0555(5) Uani 1 2 d DS . P . .
F1 F 0.5496(8) 0.4591(5) 0.5400(2) 0.146(4) Uani 1 1 d D . . . .
F2 F 0.6365(5) 0.5813(6) 0.4819(3) 0.142(3) Uani 1 1 d D . . . .
F3 F 0.4795(5) 0.3816(4) 0.47364(17) 0.0906(14) Uani 1 1 d D . . . .
P10 P 0.500000 0.500000 0.000000 0.1019(13) Uani 1 2 d DS . P . .
F4 F 0.5544(8) 0.6088(9) 0.0335(3) 0.160(4) Uani 1 1 d D . . . .
F5 F 0.5851(7) 0.4501(8) 0.0197(2) 0.136(3) Uani 1 1 d D . . . .
F6 F 0.6058(7) 0.5784(8) -0.03503(19) 0.129(3) Uani 1 1 d D . . . .
P11 P 0.8547(3) 0.1981(3) 0.09628(11) 0.0600(11) Uani 0.535(6) 1 d D U P C 1
F7 F 0.9300(7) 0.2670(9) 0.1402(2) 0.090(3) Uani 0.535(6) 1 d D U P C 1
F8 F 0.7275(7) 0.1371(9) 0.1254(3) 0.090(3) Uani 0.535(6) 1 d D U P C 1
F9 F 0.8583(10) 0.0772(8) 0.1124(4) 0.092(3) Uani 0.535(6) 1 d D U P C 1
F10 F 0.9818(9) 0.2515(12) 0.0706(3) 0.123(4) Uani 0.535(6) 1 d D U P C 1
F11 F 0.8500(14) 0.3183(8) 0.0839(4) 0.121(3) Uani 0.535(6) 1 d D U P C 1
F12 F 0.7777(9) 0.1289(7) 0.0539(2) 0.099(3) Uani 0.535(6) 1 d D U P C 1
P11B P 0.8952(4) 0.1717(3) 0.08378(13) 0.0579(8) Uani 0.465(6) 1 d D U P C 2
F7B F 0.9135(12) 0.2017(12) 0.1344(3) 0.103(4) Uani 0.465(6) 1 d D U P C 2
F8B F 0.7651(10) 0.1744(11) 0.0856(4) 0.087(2) Uani 0.465(6) 1 d D U P C 2
F9B F 0.8181(13) 0.0317(8) 0.0928(4) 0.096(3) Uani 0.465(6) 1 d D U P C 2
F10B F 1.0206(8) 0.1675(12) 0.0820(3) 0.088(3) Uani 0.465(6) 1 d D U P C 2
F11B F 0.9642(10) 0.3137(7) 0.0710(3) 0.077(2) Uani 0.465(6) 1 d D U P C 2
F12B F 0.8779(10) 0.1461(9) 0.0320(2) 0.087(3) Uani 0.465(6) 1 d D U P C 2
P12 P 0.5145(4) 0.4850(3) 0.25180(13) 0.0587(6) Uani 0.745(7) 1 d D U P D 1
F13 F 0.5110(9) 0.3895(8) 0.2871(3) 0.135(3) Uani 0.745(7) 1 d D U P D 1
F14 F 0.5986(8) 0.5984(7) 0.2826(3) 0.109(2) Uani 0.745(7) 1 d D U P D 1
F15 F 0.3936(7) 0.4752(8) 0.2710(3) 0.108(2) Uani 0.745(7) 1 d D U P D 1
F16 F 0.5173(8) 0.5756(7) 0.2157(3) 0.121(3) Uani 0.745(7) 1 d D U P D 1
F17 F 0.4217(8) 0.3717(6) 0.2222(3) 0.102(2) Uani 0.745(7) 1 d D U P D 1
F18 F 0.6341(9) 0.4925(11) 0.2307(4) 0.131(3) Uani 0.745(7) 1 d D U P D 1
P12B P 0.5246(16) 0.4829(13) 0.2485(5) 0.089(3) Uani 0.255(7) 1 d D U P D 2
F13B F 0.530(2) 0.3609(13) 0.2558(7) 0.106(4) Uani 0.255(7) 1 d D U P D 2
F14B F 0.603(2) 0.5373(18) 0.2932(6) 0.099(4) Uani 0.255(7) 1 d D U P D 2
F15B F 0.455(2) 0.4616(18) 0.2946(6) 0.105(4) Uani 0.255(7) 1 d D U P D 2
F16B F 0.522(2) 0.6062(16) 0.2413(6) 0.109(5) Uani 0.255(7) 1 d D U P D 2
F17B F 0.498(2) 0.4496(18) 0.1980(5) 0.100(5) Uani 0.255(7) 1 d D U P D 2
F18B F 0.6689(15) 0.5561(17) 0.2366(10) 0.103(5) Uani 0.255(7) 1 d D U P D 2
P13 P 0.2009(7) 0.8154(9) 0.4024(2) 0.1274(19) Uani 0.646(10) 1 d D U P E 1
F19 F 0.2526(10) 0.7371(12) 0.4235(3) 0.130(3) Uani 0.646(10) 1 d D U P E 1
F20 F 0.3347(11) 0.9401(12) 0.4125(4) 0.173(5) Uani 0.646(10) 1 d D U P E 1
F21 F 0.1536(14) 0.8334(16) 0.4474(4) 0.165(4) Uani 0.646(10) 1 d D U P E 1
F22 F 0.0723(10) 0.7060(11) 0.3936(5) 0.157(5) Uani 0.646(10) 1 d D U P E 1
F23 F 0.1611(14) 0.9085(12) 0.3797(5) 0.171(5) Uani 0.646(10) 1 d D U P E 1
F24 F 0.2615(13) 0.8154(12) 0.3568(3) 0.139(4) Uani 0.646(10) 1 d D U P E 1
P13B P 0.1884(14) 0.8389(14) 0.4050(4) 0.135(3) Uani 0.354(10) 1 d D U P E 2
F19B F 0.2700(18) 0.829(2) 0.4425(6) 0.163(6) Uani 0.354(10) 1 d D U P E 2
F20B F 0.2998(18) 0.975(2) 0.3930(8) 0.181(7) Uani 0.354(10) 1 d D U P E 2
F21B F 0.140(2) 0.906(2) 0.4372(6) 0.140(5) Uani 0.354(10) 1 d D U P E 2
F22B F 0.0723(16) 0.719(2) 0.4242(8) 0.136(5) Uani 0.354(10) 1 d D U P E 2
F23B F 0.1090(19) 0.846(2) 0.3669(5) 0.148(6) Uani 0.354(10) 1 d D U P E 2
F24B F 0.245(3) 0.781(3) 0.3713(7) 0.159(6) Uani 0.354(10) 1 d D U P E 2

loop_
_atom_site_aniso_label
_atom_site_aniso_U_11
_atom_site_aniso_U_22
_atom_site_aniso_U_33
_atom_site_aniso_U_23
_atom_site_aniso_U_13
_atom_site_aniso_U_12
Zn1 0.0359(2) 0.0450(2) 0.0350(2) 0.00577(19) -0.00028(19) 0.0179(2)
O1 0.036(3) 0.047(3) 0.049(4) 0.004(3) 0.006(3) 0.024(3)
P1 0.0463(13) 0.0569(15) 0.0416(12) -0.0067(11) 0.0010(10) 0.0279(12)
C1 0.072(5) 0.087(5) 0.065(5) -0.007(4) -0.009(4) 0.036(4)
C2 0.117(9) 0.111(8) 0.072(7) 0.007(7) -0.013(7) 0.056(7)
C3 0.062(5) 0.045(4) 0.058(4) -0.012(4) -0.006(4) 0.025(4)
C4 0.104(7) 0.072(5) 0.075(6) -0.012(5) 0.000(6) 0.065(5)
C5 0.045(4) 0.060(4) 0.049(4) 0.001(4) 0.002(3) 0.028(3)
C6 0.058(6) 0.050(6) 0.062(6) -0.006(5) -0.014(4) 0.025(5)
O1B 0.051(4) 0.048(4) 0.057(5) 0.001(3) 0.009(4) 0.021(3)
P1B 0.0536(17) 0.0528(16) 0.0462(15) 0.0013(12) -0.0015(13) 0.0333(14)
C1B 0.066(5) 0.090(5) 0.056(5) -0.016(5) -0.018(4) 0.043(4)
C2B 0.095(8) 0.108(8) 0.061(7) -0.033(7) -0.035(6) 0.056(7)
C3B 0.073(5) 0.053(4) 0.065(5) -0.003(4) -0.004(4) 0.031(4)
C4B 0.074(8) 0.072(8) 0.093(9) -0.007(8) 0.007(7) 0.026(7)
C5B 0.047(5) 0.064(5) 0.064(5) 0.000(5) 0.000(4) 0.034(4)
C6B 0.052(7) 0.065(8) 0.062(6) -0.013(6) -0.009(5) 0.037(7)
O2 0.037(3) 0.070(4) 0.042(4) -0.004(3) 0.001(3) 0.022(3)
P2 0.0302(16) 0.081(2) 0.060(2) 0.0148(17) -0.0044(15) 0.0058(15)
C7 0.054(5) 0.094(5) 0.074(5) -0.010(4) 0.013(5) -0.002(5)
C8 0.082(8) 0.062(6) 0.087(8) 0.015(6) 0.015(7) 0.018(6)
C9 0.061(4) 0.107(6) 0.068(5) 0.000(5) -0.010(4) 0.017(5)
C10 0.088(9) 0.154(12) 0.055(7) -0.003(8) -0.006(7) 0.041(8)
C11 0.032(3) 0.099(5) 0.068(5) 0.008(4) 0.002(3) 0.019(4)
C12 0.038(5) 0.094(8) 0.108(8) -0.016(8) -0.003(6) 0.030(5)
O2B 0.026(3) 0.069(4) 0.049(5) 0.005(4) -0.006(3) 0.020(3)
P2B 0.0333(17) 0.076(2) 0.053(3) -0.010(2) -0.0102(16) 0.0216(15)
C7B 0.059(5) 0.099(5) 0.081(5) 0.000(5) 0.010(5) 0.002(5)
C8B 0.098(10) 0.129(11) 0.104(10) -0.001(10) 0.012(10) -0.005(10)
C9B 0.064(5) 0.102(6) 0.060(5) -0.014(5) 0.001(4) 0.027(5)
C10B 0.098(11) 0.136(13) 0.084(10) 0.003(10) 0.025(9) 0.038(10)
C11B 0.043(4) 0.094(5) 0.087(5) 0.005(5) -0.018(4) 0.017(4)
C12B 0.062(9) 0.115(11) 0.112(10) -0.012(10) -0.007(8) 0.026(8)
O3 0.059(3) 0.043(3) 0.048(4) 0.005(3) 0.019(3) 0.029(3)
P3 0.0510(14) 0.0449(17) 0.0424(14) 0.0033(12) 0.0102(11) 0.0175(11)
C13 0.084(5) 0.058(4) 0.086(5) 0.008(4) -0.002(5) 0.033(4)
C14 0.118(10) 0.061(6) 0.120(10) 0.003(7) 0.012(9) 0.054(6)
C15 0.077(5) 0.064(5) 0.077(5) -0.006(5) 0.008(5) 0.004(5)
C16 0.073(7) 0.067(6) 0.102(8) -0.046(6) -0.012(6) 0.004(6)
C17 0.080(5) 0.053(4) 0.057(4) 0.011(4) 0.023(4) 0.023(4)
C18 0.087(7) 0.078(6) 0.039(5) 0.011(4) 0.016(5) 0.034(6)
O3B 0.053(3) 0.043(4) 0.061(5) 0.015(4) 0.022(4) 0.027(3)
P3B 0.076(3) 0.0476(18) 0.078(2) 0.0315(15) 0.020(2) 0.0308(16)
C13B 0.095(6) 0.059(5) 0.098(6) 0.027(5) -0.009(6) 0.037(5)
C14B 0.088(8) 0.075(7) 0.113(10) 0.021(7) 0.002(8) 0.050(6)
C15B 0.082(5) 0.062(5) 0.083(5) 0.002(5) 0.001(5) 0.019(4)
C16B 0.095(9) 0.094(9) 0.086(9) -0.027(8) -0.007(8) 0.026(8)
C17B 0.082(5) 0.060(5) 0.065(5) 0.012(4) 0.019(5) 0.020(4)
C18B 0.097(9) 0.085(8) 0.054(7) 0.006(6) 0.024(7) 0.032(8)
O4 0.066(2) 0.0545(17) 0.0277(14) 0.0036(12) -0.0029(14) 0.0240(16)
P4 0.0516(6) 0.0547(6) 0.0339(5) 0.0056(4) -0.0012(5) 0.0232(5)
C19 0.051(3) 0.073(3) 0.064(3) 0.003(3) 0.007(2) 0.026(3)
C20 0.083(5) 0.160(9) 0.062(4) 0.013(5) 0.011(4) 0.084(6)
C21 0.157(9) 0.065(4) 0.045(3) 0.002(3) 0.003(4) 0.038(5)
C22 0.178(13) 0.122(9) 0.089(7) -0.051(7) 0.037(8) -0.044(9)
C23 0.057(3) 0.106(5) 0.051(3) 0.025(3) 0.011(2) 0.045(3)
C24 0.123(7) 0.111(6) 0.094(6) 0.036(5) 0.028(5) 0.091(6)
O5 0.078(2) 0.0509(17) 0.0293(13) 0.0028(12) 0.0087(15) 0.0334(17)
P5 0.0559(7) 0.0451(5) 0.0339(5) 0.0079(4) 0.0101(5) 0.0246(5)
C25 0.091(5) 0.071(4) 0.065(4) 0.011(3) 0.008(3) 0.053(4)
C26 0.170(9) 0.085(5) 0.059(4) -0.003(3) -0.002(5) 0.092(6)
C27 0.065(3) 0.055(3) 0.053(3) -0.002(2) 0.006(2) 0.029(2)
C28 0.081(5) 0.067(4) 0.075(5) 0.008(3) 0.004(4) 0.011(3)
C29 0.067(3) 0.070(3) 0.057(3) 0.018(3) 0.023(3) 0.024(3)
C30 0.049(3) 0.123(7) 0.108(7) 0.017(6) 0.018(4) 0.029(4)
O6 0.047(3) 0.030(2) 0.038(2) 0.0058(18) 0.001(2) 0.019(2)
P6 0.0368(10) 0.0271(7) 0.0325(9) 0.0036(6) 0.0041(7) 0.0099(6)
C31 0.049(4) 0.033(3) 0.056(4) -0.001(3) 0.000(3) 0.018(3)
C32 0.063(5) 0.035(4) 0.071(6) -0.005(4) 0.001(5) 0.006(4)
C33 0.053(3) 0.031(3) 0.043(3) 0.007(2) -0.006(3) 0.015(3)
C34 0.039(4) 0.042(4) 0.052(4) -0.006(3) -0.005(3) 0.022(3)
C35 0.051(4) 0.038(3) 0.031(3) 0.007(2) 0.015(3) 0.016(3)
C36 0.058(6) 0.048(6) 0.045(5) 0.011(4) 0.017(5) 0.004(4)
Zn2 0.0339(7) 0.0260(5) 0.0277(5) 0.0027(4) 0.0009(6) 0.0108(6)
O6B 0.044(3) 0.037(2) 0.038(3) 0.002(2) -0.004(2) 0.022(2)
P6B 0.094(2) 0.0309(10) 0.0275(10) 0.0042(8) 0.0022(11) 0.0280(12)
C31B 0.065(4) 0.037(3) 0.062(4) -0.002(3) 0.009(4) 0.015(3)
C32B 0.063(6) 0.046(5) 0.109(8) -0.012(6) 0.016(6) 0.018(5)
C33B 0.077(5) 0.044(4) 0.069(5) -0.002(4) -0.031(4) 0.030(4)
C34B 0.061(7) 0.054(5) 0.099(9) 0.005(6) -0.008(6) 0.038(5)
C35B 0.078(5) 0.053(4) 0.039(4) 0.011(3) 0.005(4) 0.027(4)
C36B 0.087(9) 0.066(8) 0.071(7) 0.024(6) 0.039(7) 0.035(7)
Zn2B 0.0328(8) 0.0306(7) 0.0294(5) -0.0010(4) -0.0063(6) 0.0148(6)
O7 0.0585(18) 0.0309(12) 0.0438(16) 0.0037(11) 0.0116(14) 0.0193(12)
P7 0.0393(5) 0.0509(6) 0.0424(6) 0.0069(5) 0.0055(4) 0.0226(4)
C37 0.049(3) 0.099(5) 0.119(7) 0.057(5) 0.022(4) 0.029(3)
C38 0.056(5) 0.118(8) 0.36(3) 0.108(13) -0.084(9) -0.035(5)
C39 0.059(3) 0.066(3) 0.061(3) 0.005(2) 0.003(2) 0.040(3)
C40 0.080(4) 0.042(2) 0.088(5) 0.004(3) -0.015(3) 0.028(3)
C41 0.104(5) 0.110(5) 0.055(3) -0.025(3) -0.018(3) 0.081(5)
C42 0.085(5) 0.147(8) 0.047(3) -0.002(4) -0.009(3) 0.080(5)
O8 0.032(3) 0.054(4) 0.040(3) 0.014(3) -0.004(3) 0.005(3)
P8 0.0333(12) 0.0402(12) 0.0386(10) 0.0072(8) -0.0009(8) 0.0113(11)
C43 0.058(5) 0.035(4) 0.066(6) -0.003(4) -0.014(5) 0.021(4)
C44 0.058(6) 0.070(7) 0.085(9) 0.009(6) 0.016(6) 0.034(6)
C45 0.059(5) 0.022(3) 0.051(5) 0.003(3) 0.012(4) 0.004(4)
C46 0.055(6) 0.039(5) 0.087(9) 0.001(5) -0.001(5) 0.024(5)
C47 0.060(6) 0.071(7) 0.036(4) 0.006(4) 0.003(4) 0.039(6)
C48 0.101(10) 0.064(6) 0.046(5) 0.009(5) -0.015(6) 0.034(6)
O8B 0.051(6) 0.042(4) 0.050(4) 0.001(3) -0.018(4) 0.018(4)
P8B 0.0398(13) 0.0521(17) 0.0376(12) 0.0015(10) -0.0015(9) 0.0202(14)
C43B 0.21(2) 0.160(19) 0.040(6) -0.010(8) -0.008(9) 0.16(2)
C44B 0.13(2) 0.37(5) 0.15(2) 0.12(3) 0.106(19) 0.18(3)
C45B 0.048(5) 0.034(5) 0.057(6) 0.006(4) -0.003(4) 0.008(4)
C46B 0.051(6) 0.052(6) 0.067(7) 0.016(6) 0.006(5) 0.027(5)
C47B 0.034(4) 0.051(5) 0.043(5) -0.003(4) 0.002(4) -0.001(4)
C48B 0.076(8) 0.093(9) 0.042(6) 0.024(6) -0.001(5) 0.037(7)
P9 0.0465(9) 0.0490(8) 0.0510(10) 0.0144(8) -0.0095(7) 0.0089(7)
F1 0.204(8) 0.070(3) 0.134(5) -0.002(3) -0.105(6) 0.047(4)
F2 0.073(3) 0.107(4) 0.168(7) -0.025(4) 0.051(4) -0.014(3)
F3 0.106(3) 0.061(2) 0.085(3) -0.006(2) -0.004(3) 0.027(2)
P10 0.144(3) 0.220(4) 0.0408(10) 0.0041(18) 0.0080(15) 0.166(3)
F4 0.159(7) 0.244(10) 0.121(5) -0.083(6) -0.021(5) 0.134(8)
F5 0.157(6) 0.244(9) 0.106(4) 0.042(5) 0.016(4) 0.174(7)
F6 0.147(6) 0.237(8) 0.081(3) 0.042(4) 0.038(4) 0.155(6)
P11 0.0642(19) 0.0460(12) 0.0491(15) 0.0066(10) -0.0144(13) 0.0118(12)
F7 0.068(4) 0.094(6) 0.057(4) -0.017(4) -0.018(3) 0.002(4)
F8 0.061(4) 0.104(6) 0.100(6) -0.031(5) 0.003(4) 0.037(4)
F9 0.088(5) 0.080(5) 0.117(6) 0.013(5) -0.007(5) 0.051(4)
F10 0.108(6) 0.097(6) 0.084(5) -0.010(5) 0.047(5) -0.011(5)
F11 0.185(9) 0.067(4) 0.120(7) 0.004(4) -0.029(7) 0.070(5)
F12 0.113(6) 0.080(4) 0.056(4) -0.014(3) -0.022(4) 0.011(4)
P11B 0.0636(18) 0.0605(16) 0.0597(18) 0.0110(14) 0.0186(14) 0.0386(15)
F7B 0.131(7) 0.113(7) 0.045(4) -0.002(5) 0.006(5) 0.044(6)
F8B 0.088(5) 0.090(5) 0.103(6) 0.005(5) 0.012(5) 0.060(4)
F9B 0.113(7) 0.059(5) 0.125(8) 0.020(5) 0.019(6) 0.050(5)
F10B 0.073(5) 0.127(7) 0.088(6) 0.014(5) 0.000(4) 0.069(5)
F11B 0.091(5) 0.064(4) 0.078(5) 0.010(4) 0.008(4) 0.040(4)
F12B 0.118(7) 0.092(5) 0.052(4) -0.006(4) 0.002(4) 0.054(5)
P12 0.0620(13) 0.0633(12) 0.0571(12) -0.0035(10) -0.0080(11) 0.0360(10)
F13 0.157(6) 0.122(5) 0.116(6) 0.038(5) -0.039(5) 0.061(5)
F14 0.114(5) 0.105(5) 0.083(4) -0.011(4) -0.019(4) 0.035(4)
F15 0.083(4) 0.125(5) 0.120(6) 0.007(4) 0.010(4) 0.054(4)
F16 0.151(6) 0.094(4) 0.081(5) 0.021(4) -0.034(5) 0.033(4)
F17 0.111(5) 0.082(4) 0.095(5) -0.025(3) -0.032(4) 0.035(3)
F18 0.108(5) 0.160(7) 0.142(6) -0.033(6) -0.003(5) 0.081(5)
P12B 0.091(4) 0.087(4) 0.084(4) 0.000(4) -0.024(4) 0.042(4)
F13B 0.121(8) 0.087(7) 0.123(9) -0.004(7) -0.022(8) 0.061(6)
F14B 0.100(5) 0.095(5) 0.089(5) -0.004(5) -0.011(5) 0.038(5)
F15B 0.101(5) 0.103(5) 0.087(5) 0.001(5) -0.003(5) 0.033(5)
F16B 0.133(8) 0.096(7) 0.096(8) 0.008(7) -0.028(8) 0.055(7)
F17B 0.116(8) 0.095(7) 0.075(7) -0.038(6) -0.013(7) 0.043(7)
F18B 0.092(8) 0.090(8) 0.110(8) -0.001(8) -0.010(7) 0.032(7)
P13 0.131(3) 0.194(5) 0.086(3) 0.046(3) 0.046(2) 0.103(3)
F19 0.147(7) 0.170(8) 0.096(6) 0.026(6) 0.013(5) 0.095(6)
F20 0.184(9) 0.197(9) 0.101(7) -0.004(7) 0.015(7) 0.067(8)
F21 0.185(8) 0.198(9) 0.121(7) 0.007(7) 0.052(6) 0.102(7)
F22 0.138(7) 0.171(8) 0.115(7) 0.026(6) 0.041(6) 0.040(6)
F23 0.173(8) 0.192(9) 0.135(8) 0.015(7) 0.029(7) 0.083(7)
F24 0.148(8) 0.163(8) 0.071(5) 0.028(5) 0.047(5) 0.052(6)
P13B 0.153(5) 0.160(5) 0.094(4) 0.023(4) 0.059(4) 0.079(5)
F19B 0.168(9) 0.190(9) 0.125(9) 0.011(8) 0.019(8) 0.085(9)
F20B 0.180(10) 0.190(10) 0.118(10) 0.036(9) 0.029(9) 0.050(10)
F21B 0.175(9) 0.155(9) 0.118(9) 0.001(8) 0.048(8) 0.103(8)
F22B 0.126(8) 0.172(9) 0.117(9) 0.021(9) 0.028(8) 0.080(8)
F23B 0.146(9) 0.204(10) 0.074(7) 0.006(9) 0.005(8) 0.072(9)
F24B 0.169(9) 0.182(9) 0.100(8) 0.014(8) 0.063(8) 0.068(8)

loop_
_atom_type_symbol
_atom_type_description
_atom_type_scat_dispersion_real
_atom_type_scat_dispersion_imag
_atom_type_scat_source
C C 0.0033 0.0016 'International Tables Vol C Tables 4.2.6.8 and 6.1.1.4'
H H 0.0000 0.0000 'International Tables Vol C Tables 4.2.6.8 and 6.1.1.4'
F F 0.0171 0.0103 'International Tables Vol C Tables 4.2.6.8 and 6.1.1.4'
O O 0.0106 0.0060 'International Tables Vol C Tables 4.2.6.8 and 6.1.1.4'
P P 0.1023 0.0942 'International Tables Vol C Tables 4.2.6.8 and 6.1.1.4'
Zn Zn 0.2839 1.4301 'International Tables Vol C Tables 4.2.6.8 and 6.1.1.4'

loop_
_geom_angle_atom_site_label_1
_geom_angle_atom_site_label_2
_geom_angle_atom_site_label_3
_geom_angle
_geom_angle_site_symmetry_1
_geom_angle_site_symmetry_3
_geom_angle_publ_flag
O3 Zn1 O2 115.2(8) . . ?
O3 Zn1 O1 106.1(4) . . ?
O2 Zn1 O1 107.8(6) . . ?
O3 Zn1 O4 113.5(4) . . ?
O2 Zn1 O4 104.9(5) . . ?
O1 Zn1 O4 109.2(3) . . ?
O4 Zn1 O3B 104.8(5) . . ?
O4 Zn1 O2B 110.5(6) . . ?
O3B Zn1 O2B 109.4(9) . . ?
O4 Zn1 O1B 115.0(4) . . ?
O3B Zn1 O1B 102.8(5) . . ?
O2B Zn1 O1B 113.6(7) . . ?
P1 O1 Zn1 137.1(5) . . ?
O1 P1 C3 110.3(5) . . ?
O1 P1 C1 113.0(6) . . ?
C3 P1 C1 104.1(6) . . ?
O1 P1 C5 111.4(5) . . ?
C3 P1 C5 106.3(5) . . ?
C1 P1 C5 111.3(6) . . ?
C2 C1 P1 114.1(10) . . ?
C2 C1 H1A 108.7 . . ?
P1 C1 H1A 108.7 . . ?
C2 C1 H1B 108.7 . . ?
P1 C1 H1B 108.7 . . ?
H1A C1 H1B 107.6 . . ?
C1 C2 H2A 109.5 . . ?
C1 C2 H2B 109.5 . . ?
H2A C2 H2B 109.5 . . ?
C1 C2 H2C 109.5 . . ?
H2A C2 H2C 109.5 . . ?
H2B C2 H2C 109.5 . . ?
C4 C3 P1 115.1(8) . . ?
C4 C3 H3A 108.5 . . ?
P1 C3 H3A 108.5 . . ?
C4 C3 H3B 108.5 . . ?
P1 C3 H3B 108.5 . . ?
H3A C3 H3B 107.5 . . ?
C3 C4 H4A 109.5 . . ?
C3 C4 H4B 109.5 . . ?
H4A C4 H4B 109.5 . . ?
C3 C4 H4C 109.5 . . ?
H4A C4 H4C 109.5 . . ?
H4B C4 H4C 109.5 . . ?
C6 C5 P1 113.6(8) . . ?
C6 C5 H5A 108.8 . . ?
P1 C5 H5A 108.8 . . ?
C6 C5 H5B 108.8 . . ?
P1 C5 H5B 108.8 . . ?
H5A C5 H5B 107.7 . . ?
C5 C6 H6A 109.5 . . ?
C5 C6 H6B 109.5 . . ?
H6A C6 H6B 109.5 . . ?
C5 C6 H6C 109.5 . . ?
H6A C6 H6C 109.5 . . ?
H6B C6 H6C 109.5 . . ?
P1B O1B Zn1 138.7(6) . . ?
O1B P1B C3B 116.8(6) . . ?
O1B P1B C1B 109.8(7) . . ?
C3B P1B C1B 105.9(7) . . ?
O1B P1B C5B 112.0(6) . . ?
C3B P1B C5B 102.3(6) . . ?
C1B P1B C5B 109.6(6) . . ?
C2B C1B P1B 113.6(10) . . ?
C2B C1B H1C 108.8 . . ?
P1B C1B H1C 108.8 . . ?
C2B C1B H1D 108.8 . . ?
P1B C1B H1D 108.8 . . ?
H1C C1B H1D 107.7 . . ?
C1B C2B H2D 109.5 . . ?
C1B C2B H2E 109.5 . . ?
H2D C2B H2E 109.5 . . ?
C1B C2B H2F 109.5 . . ?
H2D C2B H2F 109.5 . . ?
H2E C2B H2F 109.5 . . ?
C4B C3B P1B 115.1(12) . . ?
C4B C3B H3C 108.5 . . ?
P1B C3B H3C 108.5 . . ?
C4B C3B H3D 108.5 . . ?
P1B C3B H3D 108.5 . . ?
H3C C3B H3D 107.5 . . ?
C3B C4B H4D 109.5 . . ?
C3B C4B H4E 109.5 . . ?
H4D C4B H4E 109.5 . . ?
C3B C4B H4F 109.5 . . ?
H4D C4B H4F 109.5 . . ?
H4E C4B H4F 109.5 . . ?
C6B C5B P1B 114.0(9) . . ?
C6B C5B H5C 108.8 . . ?
P1B C5B H5C 108.8 . . ?
C6B C5B H5D 108.8 . . ?
P1B C5B H5D 108.8 . . ?
H5C C5B H5D 107.7 . . ?
C5B C6B H6D 109.5 . . ?
C5B C6B H6E 109.5 . . ?
H6D C6B H6E 109.5 . . ?
C5B C6B H6F 109.5 . . ?
H6D C6B H6F 109.5 . . ?
H6E C6B H6F 109.5 . . ?
P2 O2 Zn1 136.1(10) . . ?
O2 P2 C7 111.9(9) . . ?
O2 P2 C11 110.5(7) . . ?
C7 P2 C11 111.6(7) . . ?
O2 P2 C9 107.6(9) . . ?
C7 P2 C9 114.2(9) . . ?
C11 P2 C9 100.5(7) . . ?
C8 C7 P2 111.0(10) . . ?
C8 C7 H7A 109.4 . . ?
P2 C7 H7A 109.4 . . ?
C8 C7 H7B 109.4 . . ?
P2 C7 H7B 109.4 . . ?
H7A C7 H7B 108.0 . . ?
C7 C8 H8A 109.5 . . ?
C7 C8 H8B 109.5 . . ?
H8A C8 H8B 109.5 . . ?
C7 C8 H8C 109.5 . . ?
H8A C8 H8C 109.5 . . ?
H8B C8 H8C 109.5 . . ?
C10 C9 P2 115.1(12) . . ?
C10 C9 H9A 108.5 . . ?
P2 C9 H9A 108.5 . . ?
C10 C9 H9B 108.5 . . ?
P2 C9 H9B 108.5 . . ?
H9A C9 H9B 107.5 . . ?
C9 C10 H10A 109.5 . . ?
C9 C10 H10B 109.5 . . ?
H10A C10 H10B 109.5 . . ?
C9 C10 H10C 109.5 . . ?
H10A C10 H10C 109.5 . . ?
H10B C10 H10C 109.5 . . ?
C12 C11 P2 116.2(9) . . ?
C12 C11 H11A 108.2 . . ?
P2 C11 H11A 108.2 . . ?
C12 C11 H11B 108.2 . . ?
P2 C11 H11B 108.2 . . ?
H11A C11 H11B 107.4 . . ?
C11 C12 H12A 109.5 . . ?
C11 C12 H12B 109.5 . . ?
H12A C12 H12B 109.5 . . ?
C11 C12 H12C 109.5 . . ?
H12A C12 H12C 109.5 . . ?
H12B C12 H12C 109.5 . . ?
P2B O2B Zn1 146.2(12) . . ?
O2B P2B C11B 112.7(8) . . ?
O2B P2B C7B 112.4(10) . . ?
C11B P2B C7B 114.8(9) . . ?
O2B P2B C9B 113.3(10) . . ?
C11B P2B C9B 101.7(9) . . ?
C7B P2B C9B 100.8(9) . . ?
C8B C7B P2B 106.2(14) . . ?
C8B C7B H7C 110.5 . . ?
P2B C7B H7C 110.5 . . ?
C8B C7B H7D 110.5 . . ?
P2B C7B H7D 110.5 . . ?
H7C C7B H7D 108.7 . . ?
C7B C8B H8D 109.5 . . ?
C7B C8B H8E 109.5 . . ?
H8D C8B H8E 109.5 . . ?
C7B C8B H8F 109.5 . . ?
H8D C8B H8F 109.5 . . ?
H8E C8B H8F 109.5 . . ?
C10B C9B P2B 115.8(13) . . ?
C10B C9B H9C 108.3 . . ?
P2B C9B H9C 108.3 . . ?
C10B C9B H9D 108.3 . . ?
P2B C9B H9D 108.3 . . ?
H9C C9B H9D 107.4 . . ?
C9B C10B H10D 109.5 . . ?
C9B C10B H10E 109.5 . . ?
H10D C10B H10E 109.5 . . ?
C9B C10B H10F 109.5 . . ?
H10D C10B H10F 109.5 . . ?
H10E C10B H10F 109.5 . . ?
C12B C11B P2B 125.5(12) . . ?
C12B C11B H11C 105.9 . . ?
P2B C11B H11C 105.9 . . ?
C12B C11B H11D 105.9 . . ?
P2B C11B H11D 105.9 . . ?
H11C C11B H11D 106.3 . . ?
C11B C12B H12D 109.5 . . ?
C11B C12B H12E 109.5 . . ?
H12D C12B H12E 109.5 . . ?
C11B C12B H12F 109.5 . . ?
H12D C12B H12F 109.5 . . ?
H12E C12B H12F 109.5 . . ?
P3 O3 Zn1 134.9(6) . . ?
O3 P3 C15 108.8(7) . . ?
O3 P3 C13 110.8(7) . . ?
C15 P3 C13 110.4(7) . . ?
O3 P3 C17 106.5(6) . . ?
C15 P3 C17 105.5(7) . . ?
C13 P3 C17 114.5(7) . . ?
C14 C13 P3 115.5(10) . . ?
C14 C13 H13A 108.4 . . ?
P3 C13 H13A 108.4 . . ?
C14 C13 H13B 108.4 . . ?
P3 C13 H13B 108.4 . . ?
H13A C13 H13B 107.5 . . ?
C13 C14 H14A 109.5 . . ?
C13 C14 H14B 109.5 . . ?
H14A C14 H14B 109.5 . . ?
C13 C14 H14C 109.5 . . ?
H14A C14 H14C 109.5 . . ?
H14B C14 H14C 109.5 . . ?
C16 C15 P3 116.4(10) . . ?
C16 C15 H15A 108.2 . . ?
P3 C15 H15A 108.2 . . ?
C16 C15 H15B 108.2 . . ?
P3 C15 H15B 108.2 . . ?
H15A C15 H15B 107.3 . . ?
C15 C16 H16A 109.5 . . ?
C15 C16 H16B 109.5 . . ?
H16A C16 H16B 109.5 . . ?
C15 C16 H16C 109.5 . . ?
H16A C16 H16C 109.5 . . ?
H16B C16 H16C 109.5 . . ?
C18 C17 P3 114.1(9) . . ?
C18 C17 H17A 108.7 . . ?
P3 C17 H17A 108.7 . . ?
C18 C17 H17B 108.7 . . ?
P3 C17 H17B 108.7 . . ?
H17A C17 H17B 107.6 . . ?
C17 C18 H18A 109.5 . . ?
C17 C18 H18B 109.5 . . ?
H18A C18 H18B 109.5 . . ?
C17 C18 H18C 109.5 . . ?
H18A C18 H18C 109.5 . . ?
H18B C18 H18C 109.5 . . ?
P3B O3B Zn1 151.1(9) . . ?
O3B P3B C13B 113.0(9) . . ?
O3B P3B C15B 109.4(8) . . ?
C13B P3B C15B 113.0(8) . . ?
O3B P3B C17B 110.0(8) . . ?
C13B P3B C17B 112.5(9) . . ?
C15B P3B C17B 97.9(8) . . ?
C14B C13B P3B 108.9(11) . . ?
C14B C13B H13C 109.9 . . ?
P3B C13B H13C 109.9 . . ?
C14B C13B H13D 109.9 . . ?
P3B C13B H13D 109.9 . . ?
H13C C13B H13D 108.3 . . ?
C13B C14B H14D 109.5 . . ?
C13B C14B H14E 109.5 . . ?
H14D C14B H14E 109.5 . . ?
C13B C14B H14F 109.5 . . ?
H14D C14B H14F 109.5 . . ?
H14E C14B H14F 109.5 . . ?
C16B C15B P3B 120.9(12) . . ?
C16B C15B H15C 107.1 . . ?
P3B C15B H15C 107.1 . . ?
C16B C15B H15D 107.1 . . ?
P3B C15B H15D 107.1 . . ?
H15C C15B H15D 106.8 . . ?
C15B C16B H16D 109.5 . . ?
C15B C16B H16E 109.5 . . ?
H16D C16B H16E 109.5 . . ?
C15B C16B H16F 109.5 . . ?
H16D C16B H16F 109.5 . . ?
H16E C16B H16F 109.5 . . ?
C18B C17B P3B 122.0(12) . . ?
C18B C17B H17C 106.8 . . ?
P3B C17B H17C 106.8 . . ?
C18B C17B H17D 106.8 . . ?
P3B C17B H17D 106.8 . . ?
H17C C17B H17D 106.7 . . ?
C17B C18B H18D 109.5 . . ?
C17B C18B H18E 109.5 . . ?
H18D C18B H18E 109.5 . . ?
C17B C18B H18F 109.5 . . ?
H18D C18B H18F 109.5 . . ?
H18E C18B H18F 109.5 . . ?
P4 O4 Zn1 147.7(2) . . ?
O4 P4 C19 112.4(3) . . ?
O4 P4 C23 111.9(3) . . ?
C19 P4 C23 108.2(3) . . ?
O4 P4 C21 109.2(3) . . ?
C19 P4 C21 107.3(4) . . ?
C23 P4 C21 107.6(4) . . ?
C20 C19 P4 114.4(5) . . ?
C20 C19 H19A 108.7 . . ?
P4 C19 H19A 108.7 . . ?
C20 C19 H19B 108.7 . . ?
P4 C19 H19B 108.7 . . ?
H19A C19 H19B 107.6 . . ?
C19 C20 H20A 109.5 . . ?
C19 C20 H20B 109.5 . . ?
H20A C20 H20B 109.5 . . ?
C19 C20 H20C 109.5 . . ?
H20A C20 H20C 109.5 . . ?
H20B C20 H20C 109.5 . . ?
C22 C21 P4 111.6(7) . . ?
C22 C21 H21A 109.3 . . ?
P4 C21 H21A 109.3 . . ?
C22 C21 H21B 109.3 . . ?
P4 C21 H21B 109.3 . . ?
H21A C21 H21B 108.0 . . ?
C21 C22 H22A 109.5 . . ?
C21 C22 H22B 109.5 . . ?
H22A C22 H22B 109.5 . . ?
C21 C22 H22C 109.5 . . ?
H22A C22 H22C 109.5 . . ?
H22B C22 H22C 109.5 . . ?
C24 C23 P4 113.0(5) . . ?
C24 C23 H23A 109.0 . . ?
P4 C23 H23A 109.0 . . ?
C24 C23 H23B 109.0 . . ?
P4 C23 H23B 109.0 . . ?
H23A C23 H23B 107.8 . . ?
C23 C24 H24A 109.5 . . ?
C23 C24 H24B 109.5 . . ?
H24A C24 H24B 109.5 . . ?
C23 C24 H24C 109.5 . . ?
H24A C24 H24C 109.5 . . ?
H24B C24 H24C 109.5 . . ?
P5 O5 Zn2B 151.2(3) . . ?
P5 O5 Zn2 137.9(3) . . ?
O5 P5 C27 110.2(3) . . ?
O5 P5 C25 113.2(3) . . ?
C27 P5 C25 107.9(3) . . ?
O5 P5 C29 108.0(3) . . ?
C27 P5 C29 108.5(3) . . ?
C25 P5 C29 108.9(3) . . ?
C26 C25 P5 115.1(6) . . ?
C26 C25 H25A 108.5 . . ?
P5 C25 H25A 108.5 . . ?
C26 C25 H25B 108.5 . . ?
P5 C25 H25B 108.5 . . ?
H25A C25 H25B 107.5 . . ?
C25 C26 H26A 109.5 . . ?
C25 C26 H26B 109.5 . . ?
H26A C26 H26B 109.5 . . ?
C25 C26 H26C 109.5 . . ?
H26A C26 H26C 109.5 . . ?
H26B C26 H26C 109.5 . . ?
C28 C27 P5 113.1(5) . . ?
C28 C27 H27A 108.9 . . ?
P5 C27 H27A 108.9 . . ?
C28 C27 H27B 108.9 . . ?
P5 C27 H27B 108.9 . . ?
H27A C27 H27B 107.8 . . ?
C27 C28 H28A 109.5 . . ?
C27 C28 H28B 109.5 . . ?
H28A C28 H28B 109.5 . . ?
C27 C28 H28C 109.5 . . ?
H28A C28 H28C 109.5 . . ?
H28B C28 H28C 109.5 . . ?
C30 C29 P5 113.7(5) . . ?
C30 C29 H29A 108.8 . . ?
P5 C29 H29A 108.8 . . ?
C30 C29 H29B 108.8 . . ?
P5 C29 H29B 108.8 . . ?
H29A C29 H29B 107.7 . . ?
C29 C30 H30A 109.5 . . ?
C29 C30 H30B 109.5 . . ?
H30A C30 H30B 109.5 . . ?
C29 C30 H30C 109.5 . . ?
H30A C30 H30C 109.5 . . ?
H30B C30 H30C 109.5 . . ?
P6 O6 Zn2 137.8(5) . . ?
O6 P6 C33 111.3(4) . . ?
O6 P6 C35 110.9(4) . . ?
C33 P6 C35 108.5(4) . . ?
O6 P6 C31 108.1(4) . . ?
C33 P6 C31 109.9(4) . . ?
C35 P6 C31 108.0(5) . . ?
C32 C31 P6 111.4(7) . . ?
C32 C31 H31A 109.4 . . ?
P6 C31 H31A 109.4 . . ?
C32 C31 H31B 109.4 . . ?
P6 C31 H31B 109.4 . . ?
H31A C31 H31B 108.0 . . ?
C31 C32 H32A 109.5 . . ?
C31 C32 H32B 109.5 . . ?
H32A C32 H32B 109.5 . . ?
C31 C32 H32C 109.5 . . ?
H32A C32 H32C 109.5 . . ?
H32B C32 H32C 109.5 . . ?
C34 C33 P6 112.7(6) . . ?
C34 C33 H33A 109.1 . . ?
P6 C33 H33A 109.1 . . ?
C34 C33 H33B 109.1 . . ?
P6 C33 H33B 109.1 . . ?
H33A C33 H33B 107.8 . . ?
C33 C34 H34A 109.5 . . ?
C33 C34 H34B 109.5 . . ?
H34A C34 H34B 109.5 . . ?
C33 C34 H34C 109.5 . . ?
H34A C34 H34C 109.5 . . ?
H34B C34 H34C 109.5 . . ?
C36 C35 P6 113.7(6) . . ?
C36 C35 H35A 108.8 . . ?
P6 C35 H35A 108.8 . . ?
C36 C35 H35B 108.8 . . ?
P6 C35 H35B 108.8 . . ?
H35A C35 H35B 107.7 . . ?
C35 C36 H36A 109.5 . . ?
C35 C36 H36B 109.5 . . ?
H36A C36 H36B 109.5 . . ?
C35 C36 H36C 109.5 . . ?
H36A C36 H36C 109.5 . . ?
H36B C36 H36C 109.5 . . ?
O7 Zn2 O8 108.0(3) . . ?
O7 Zn2 O6 115.1(2) . . ?
O8 Zn2 O6 107.4(3) . . ?
O7 Zn2 O5 107.67(16) . . ?
O8 Zn2 O5 105.0(3) . . ?
O6 Zn2 O5 113.1(2) . . ?
P6B O6B Zn2B 137.1(5) . . ?
O6B P6B C31B 113.0(5) . . ?
O6B P6B C35B 111.7(5) . . ?
C31B P6B C35B 117.5(6) . . ?
O6B P6B C33B 109.1(5) . . ?
C31B P6B C33B 106.5(5) . . ?
C35B P6B C33B 97.6(6) . . ?
C32B C31B P6B 113.5(8) . . ?
C32B C31B H31C 108.9 . . ?
P6B C31B H31C 108.9 . . ?
C32B C31B H31D 108.9 . . ?
P6B C31B H31D 108.9 . . ?
H31C C31B H31D 107.7 . . ?
C31B C32B H32D 109.5 . . ?
C31B C32B H32E 109.5 . . ?
H32D C32B H32E 109.5 . . ?
C31B C32B H32F 109.5 . . ?
H32D C32B H32F 109.5 . . ?
H32E C32B H32F 109.5 . . ?
C34B C33B P6B 114.8(8) . . ?
C34B C33B H33C 108.6 . . ?
P6B C33B H33C 108.6 . . ?
C34B C33B H33D 108.6 . . ?
P6B C33B H33D 108.6 . . ?
H33C C33B H33D 107.5 . . ?
C33B C34B H34D 109.5 . . ?
C33B C34B H34E 109.5 . . ?
H34D C34B H34E 109.5 . . ?
C33B C34B H34F 109.5 . . ?
H34D C34B H34F 109.5 . . ?
H34E C34B H34F 109.5 . . ?
C36B C35B P6B 117.4(11) . . ?
C36B C35B H35C 107.9 . . ?
P6B C35B H35C 107.9 . . ?
C36B C35B H35D 107.9 . . ?
P6B C35B H35D 107.9 . . ?
H35C C35B H35D 107.2 . . ?
C35B C36B H36D 109.5 . . ?
C35B C36B H36E 109.5 . . ?
H36D C36B H36E 109.5 . . ?
C35B C36B H36F 109.5 . . ?
H36D C36B H36F 109.5 . . ?
H36E C36B H36F 109.5 . . ?
O5 Zn2B O8B 113.9(3) . . ?
O5 Zn2B O6B 107.0(3) . . ?
O8B Zn2B O6B 106.5(3) . . ?
O5 Zn2B O7 105.06(17) . . ?
O8B Zn2B O7 115.3(3) . . ?
O6B Zn2B O7 108.8(2) . . ?
P7 O7 Zn2 140.1(2) . . ?
P7 O7 Zn2B 144.7(2) . . ?
O7 P7 C37 112.6(4) . . ?
O7 P7 C39 110.3(2) . . ?
C37 P7 C39 107.7(3) . . ?
O7 P7 C41 110.9(3) . . ?
C37 P7 C41 106.5(4) . . ?
C39 P7 C41 108.6(3) . . ?
C38 C37 P7 111.8(6) . . ?
C38 C37 H37A 109.3 . . ?
P7 C37 H37A 109.3 . . ?
C38 C37 H37B 109.3 . . ?
P7 C37 H37B 109.3 . . ?
H37A C37 H37B 107.9 . . ?
C37 C38 H38A 109.5 . . ?
C37 C38 H38B 109.5 . . ?
H38A C38 H38B 109.5 . . ?
C37 C38 H38C 109.5 . . ?
H38A C38 H38C 109.5 . . ?
H38B C38 H38C 109.5 . . ?
C40 C39 P7 113.2(4) . . ?
C40 C39 H39A 108.9 . . ?
P7 C39 H39A 108.9 . . ?
C40 C39 H39B 108.9 . . ?
P7 C39 H39B 108.9 . . ?
H39A C39 H39B 107.8 . . ?
C39 C40 H40A 109.5 . . ?
C39 C40 H40B 109.5 . . ?
H40A C40 H40B 109.5 . . ?
C39 C40 H40C 109.5 . . ?
H40A C40 H40C 109.5 . . ?
H40B C40 H40C 109.5 . . ?
C42 C41 P7 114.7(6) . . ?
C42 C41 H41A 108.6 . . ?
P7 C41 H41A 108.6 . . ?
C42 C41 H41B 108.6 . . ?
P7 C41 H41B 108.6 . . ?
H41A C41 H41B 107.6 . . ?
C41 C42 H42A 109.5 . . ?
C41 C42 H42B 109.5 . . ?
H42A C42 H42B 109.5 . . ?
C41 C42 H42C 109.5 . . ?
H42A C42 H42C 109.5 . . ?
H42B C42 H42C 109.5 . . ?
P8 O8 Zn2 137.1(4) . . ?
O8 P8 C43 108.5(5) . . ?
O8 P8 C47 110.4(5) . . ?
C43 P8 C47 111.4(5) . . ?
O8 P8 C45 113.1(5) . . ?
C43 P8 C45 109.3(5) . . ?
C47 P8 C45 104.2(5) . . ?
C44 C43 P8 115.9(8) . . ?
C44 C43 H43A 108.3 . . ?
P8 C43 H43A 108.3 . . ?
C44 C43 H43B 108.3 . . ?
P8 C43 H43B 108.3 . . ?
H43A C43 H43B 107.4 . . ?
C43 C44 H44A 109.5 . . ?
C43 C44 H44B 109.5 . . ?
H44A C44 H44B 109.5 . . ?
C43 C44 H44C 109.5 . . ?
H44A C44 H44C 109.5 . . ?
H44B C44 H44C 109.5 . . ?
C46 C45 P8 116.3(7) . . ?
C46 C45 H45A 108.2 . . ?
P8 C45 H45A 108.2 . . ?
C46 C45 H45B 108.2 . . ?
P8 C45 H45B 108.2 . . ?
H45A C45 H45B 107.4 . . ?
C45 C46 H46A 109.5 . . ?
C45 C46 H46B 109.5 . . ?
H46A C46 H46B 109.5 . . ?
C45 C46 H46C 109.5 . . ?
H46A C46 H46C 109.5 . . ?
H46B C46 H46C 109.5 . . ?
C48 C47 P8 112.5(7) . . ?
C48 C47 H47A 109.1 . . ?
P8 C47 H47A 109.1 . . ?
C48 C47 H47B 109.1 . . ?
P8 C47 H47B 109.1 . . ?
H47A C47 H47B 107.8 . . ?
C47 C48 H48A 109.5 . . ?
C47 C48 H48B 109.5 . . ?
H48A C48 H48B 109.5 . . ?
C47 C48 H48C 109.5 . . ?
H48A C48 H48C 109.5 . . ?
H48B C48 H48C 109.5 . . ?
P8B O8B Zn2B 139.6(5) . . ?
O8B P8B C45B 112.6(5) . . ?
O8B P8B C47B 110.3(5) . . ?
C45B P8B C47B 105.9(5) . . ?
O8B P8B C43B 106.8(7) . . ?
C45B P8B C43B 109.5(7) . . ?
C47B P8B C43B 112.0(6) . . ?
C44B C43B P8B 112.7(10) . . ?
C44B C43B H43C 109.1 . . ?
P8B C43B H43C 109.1 . . ?
C44B C43B H43D 109.1 . . ?
P8B C43B H43D 109.1 . . ?
H43C C43B H43D 107.8 . . ?
C43B C44B H44D 109.5 . . ?
C43B C44B H44E 109.5 . . ?
H44D C44B H44E 109.5 . . ?
C43B C44B H44F 109.5 . . ?
H44D C44B H44F 109.5 . . ?
H44E C44B H44F 109.5 . . ?
C46B C45B P8B 115.5(9) . . ?
C46B C45B H45C 108.4 . . ?
P8B C45B H45C 108.4 . . ?
C46B C45B H45D 108.4 . . ?
P8B C45B H45D 108.4 . . ?
H45C C45B H45D 107.5 . . ?
C45B C46B H46D 109.5 . . ?
C45B C46B H46E 109.5 . . ?
H46D C46B H46E 109.5 . . ?
C45B C46B H46F 109.5 . . ?
H46D C46B H46F 109.5 . . ?
H46E C46B H46F 109.5 . . ?
C48B C47B P8B 113.1(8) . . ?
C48B C47B H47C 109.0 . . ?
P8B C47B H47C 109.0 . . ?
C48B C47B H47D 109.0 . . ?
P8B C47B H47D 109.0 . . ?
H47C C47B H47D 107.8 . . ?
C47B C48B H48D 109.5 . . ?
C47B C48B H48E 109.5 . . ?
H48D C48B H48E 109.5 . . ?
C47B C48B H48F 109.5 . . ?
H48D C48B H48F 109.5 . . ?
H48E C48B H48F 109.5 . . ?
F1 P9 F1 180.0(6) . 2_666 ?
F1 P9 F2 89.7(5) . 2_666 ?
F1 P9 F2 90.3(5) 2_666 2_666 ?
F1 P9 F2 90.3(5) . . ?
F1 P9 F2 89.7(5) 2_666 . ?
F2 P9 F2 180.0 2_666 . ?
F1 P9 F3 90.3(3) . 2_666 ?
F1 P9 F3 89.7(3) 2_666 2_666 ?
F2 P9 F3 92.5(3) 2_666 2_666 ?
F2 P9 F3 87.5(3) . 2_666 ?
F1 P9 F3 89.8(3) . . ?
F1 P9 F3 90.2(3) 2_666 . ?
F2 P9 F3 87.5(3) 2_666 . ?
F2 P9 F3 92.5(3) . . ?
F3 P9 F3 180.0 2_666 . ?
F4 P10 F4 180.0 2_665 . ?
F4 P10 F5 89.4(4) 2_665 . ?
F4 P10 F5 90.6(4) . . ?
F4 P10 F5 90.6(4) 2_665 2_665 ?
F4 P10 F5 89.4(4) . 2_665 ?
F5 P10 F5 180.0 . 2_665 ?
F4 P10 F6 92.0(4) 2_665 2_665 ?
F4 P10 F6 88.0(4) . 2_665 ?
F5 P10 F6 91.0(3) . 2_665 ?
F5 P10 F6 89.0(3) 2_665 2_665 ?
F4 P10 F6 88.0(4) 2_665 . ?
F4 P10 F6 92.0(4) . . ?
F5 P10 F6 89.0(3) . . ?
F5 P10 F6 91.0(3) 2_665 . ?
F6 P10 F6 180.0 2_665 . ?
F11 P11 F12 91.4(5) . . ?
F11 P11 F10 89.1(9) . . ?
F12 P11 F10 91.9(5) . . ?
F11 P11 F9 176.1(7) . . ?
F12 P11 F9 91.7(5) . . ?
F10 P11 F9 93.2(8) . . ?
F11 P11 F7 88.8(5) . . ?
F12 P11 F7 178.5(5) . . ?
F10 P11 F7 89.5(5) . . ?
F9 P11 F7 88.1(5) . . ?
F11 P11 F8 95.0(7) . . ?
F12 P11 F8 90.3(4) . . ?
F10 P11 F8 175.3(8) . . ?
F9 P11 F8 82.6(6) . . ?
F7 P11 F8 88.3(4) . . ?
F9B P11B F7B 91.8(5) . . ?
F9B P11B F11B 174.2(7) . . ?
F7B P11B F11B 92.4(5) . . ?
F9B P11B F10B 92.0(7) . . ?
F7B P11B F10B 90.7(5) . . ?
F11B P11B F10B 92.0(6) . . ?
F9B P11B F12B 90.1(5) . . ?
F7B P11B F12B 178.0(6) . . ?
F11B P11B F12B 85.7(5) . . ?
F10B P11B F12B 89.8(5) . . ?
F9B P11B F8B 87.3(7) . . ?
F7B P11B F8B 89.4(5) . . ?
F11B P11B F8B 88.6(6) . . ?
F10B P11B F8B 179.3(7) . . ?
F12B P11B F8B 90.1(5) . . ?
F15 P12 F16 89.6(5) . . ?
F15 P12 F14 91.8(6) . . ?
F16 P12 F14 90.2(4) . . ?
F15 P12 F18 177.8(6) . . ?
F16 P12 F18 89.5(5) . . ?
F14 P12 F18 90.2(7) . . ?
F15 P12 F17 84.1(6) . . ?
F16 P12 F17 89.4(4) . . ?
F14 P12 F17 175.8(6) . . ?
F18 P12 F17 93.9(6) . . ?
F15 P12 F13 91.3(5) . . ?
F16 P12 F13 177.9(5) . . ?
F14 P12 F13 91.6(5) . . ?
F18 P12 F13 89.5(5) . . ?
F17 P12 F13 88.9(4) . . ?
F16B P12B F13B 179.0(12) . . ?
F16B P12B F17B 91.0(8) . . ?
F13B P12B F17B 89.2(7) . . ?
F16B P12B F18B 88.7(8) . . ?
F13B P12B F18B 90.3(8) . . ?
F17B P12B F18B 87.5(16) . . ?
F16B P12B F15B 90.5(8) . . ?
F13B P12B F15B 90.0(8) . . ?
F17B P12B F15B 141.3(18) . . ?
F18B P12B F15B 131.2(18) . . ?
F16B P12B F14B 90.5(8) . . ?
F13B P12B F14B 89.0(8) . . ?
F17B P12B F14B 158.9(19) . . ?
F18B P12B F14B 71.4(16) . . ?
F15B P12B F14B 59.8(15) . . ?
F15B F14B P12B 59.9(9) . . ?
P12B F15B F14B 60.3(9) . . ?
F22 P13 F21 88.7(9) . . ?
F22 P13 F19 95.1(7) . . ?
F21 P13 F19 91.8(6) . . ?
F22 P13 F24 97.8(9) . . ?
F21 P13 F24 172.6(10) . . ?
F19 P13 F24 90.9(6) . . ?
F22 P13 F23 90.4(7) . . ?
F21 P13 F23 89.9(7) . . ?
F19 P13 F23 174.3(8) . . ?
F24 P13 F23 86.7(6) . . ?
F22 P13 F20 175.5(9) . . ?
F21 P13 F20 88.6(7) . . ?
F19 P13 F20 88.6(6) . . ?
F24 P13 F20 84.6(8) . . ?
F23 P13 F20 86.0(6) . . ?
F23B P13B F19B 177.9(10) . . ?
F23B P13B F22B 91.2(8) . . ?
F19B P13B F22B 88.9(8) . . ?
F23B P13B F21B 90.5(8) . . ?
F19B P13B F21B 91.6(8) . . ?
F22B P13B F21B 82.1(15) . . ?
F23B P13B F24B 89.2(8) . . ?
F19B P13B F24B 88.8(8) . . ?
F22B P13B F24B 102.2(16) . . ?
F21B P13B F24B 175.7(17) . . ?
F23B P13B F20B 90.5(8) . . ?
F19B P13B F20B 89.9(8) . . ?
F22B P13B F20B 168.5(16) . . ?
F21B P13B F20B 86.5(9) . . ?
F24B P13B F20B 89.2(17) . . ?

loop_
_geom_bond_atom_site_label_1
_geom_bond_atom_site_label_2
_geom_bond_distance
_geom_bond_site_symmetry_2
_geom_bond_publ_flag
Zn1 O3 1.899(8) . ?
Zn1 O2 1.918(10) . ?
Zn1 O1 1.920(7) . ?
Zn1 O4 1.920(3) . ?
Zn1 O3B 1.933(8) . ?
Zn1 O2B 1.937(9) . ?
Zn1 O1B 1.952(9) . ?
O1 P1 1.519(7) . ?
P1 C3 1.766(9) . ?
P1 C1 1.776(10) . ?
P1 C5 1.786(9) . ?
C1 C2 1.486(13) . ?
C1 H1A 0.9900 . ?
C1 H1B 0.9900 . ?
C2 H2A 0.9800 . ?
C2 H2B 0.9800 . ?
C2 H2C 0.9800 . ?
C3 C4 1.503(11) . ?
C3 H3A 0.9900 . ?
C3 H3B 0.9900 . ?
C4 H4A 0.9800 . ?
C4 H4B 0.9800 . ?
C4 H4C 0.9800 . ?
C5 C6 1.522(12) . ?
C5 H5A 0.9900 . ?
C5 H5B 0.9900 . ?
C6 H6A 0.9800 . ?
C6 H6B 0.9800 . ?
C6 H6C 0.9800 . ?
O1B P1B 1.509(8) . ?
P1B C3B 1.765(10) . ?
P1B C1B 1.790(10) . ?
P1B C5B 1.807(10) . ?
C1B C2B 1.530(13) . ?
C1B H1C 0.9900 . ?
C1B H1D 0.9900 . ?
C2B H2D 0.9800 . ?
C2B H2E 0.9800 . ?
C2B H2F 0.9800 . ?
C3B C4B 1.482(13) . ?
C3B H3C 0.9900 . ?
C3B H3D 0.9900 . ?
C4B H4D 0.9800 . ?
C4B H4E 0.9800 . ?
C4B H4F 0.9800 . ?
C5B C6B 1.498(13) . ?
C5B H5C 0.9900 . ?
C5B H5D 0.9900 . ?
C6B H6D 0.9800 . ?
C6B H6E 0.9800 . ?
C6B H6F 0.9800 . ?
O2 P2 1.506(9) . ?
P2 C7 1.771(12) . ?
P2 C11 1.778(10) . ?
P2 C9 1.809(11) . ?
C7 C8 1.534(13) . ?
C7 H7A 0.9900 . ?
C7 H7B 0.9900 . ?
C8 H8A 0.9800 . ?
C8 H8B 0.9800 . ?
C8 H8C 0.9800 . ?
C9 C10 1.499(14) . ?
C9 H9A 0.9900 . ?
C9 H9B 0.9900 . ?
C10 H10A 0.9800 . ?
C10 H10B 0.9800 . ?
C10 H10C 0.9800 . ?
C11 C12 1.458(13) . ?
C11 H11A 0.9900 . ?
C11 H11B 0.9900 . ?
C12 H12A 0.9800 . ?
C12 H12B 0.9800 . ?
C12 H12C 0.9800 . ?
O2B P2B 1.502(10) . ?
P2B C11B 1.752(11) . ?
P2B C7B 1.766(12) . ?
P2B C9B 1.799(11) . ?
C7B C8B 1.522(14) . ?
C7B H7C 0.9900 . ?
C7B H7D 0.9900 . ?
C8B H8D 0.9800 . ?
C8B H8E 0.9800 . ?
C8B H8F 0.9800 . ?
C9B C10B 1.473(14) . ?
C9B H9C 0.9900 . ?
C9B H9D 0.9900 . ?
C10B H10D 0.9800 . ?
C10B H10E 0.9800 . ?
C10B H10F 0.9800 . ?
C11B C12B 1.440(14) . ?
C11B H11C 0.9900 . ?
C11B H11D 0.9900 . ?
C12B H12D 0.9800 . ?
C12B H12E 0.9800 . ?
C12B H12F 0.9800 . ?
O3 P3 1.529(8) . ?
P3 C15 1.767(11) . ?
P3 C13 1.776(10) . ?
P3 C17 1.792(9) . ?
C13 C14 1.532(13) . ?
C13 H13A 0.9900 . ?
C13 H13B 0.9900 . ?
C14 H14A 0.9800 . ?
C14 H14B 0.9800 . ?
C14 H14C 0.9800 . ?
C15 C16 1.490(12) . ?
C15 H15A 0.9900 . ?
C15 H15B 0.9900 . ?
C16 H16A 0.9800 . ?
C16 H16B 0.9800 . ?
C16 H16C 0.9800 . ?
C17 C18 1.441(13) . ?
C17 H17A 0.9900 . ?
C17 H17B 0.9900 . ?
C18 H18A 0.9800 . ?
C18 H18B 0.9800 . ?
C18 H18C 0.9800 . ?
O3B P3B 1.531(9) . ?
P3B C13B 1.731(11) . ?
P3B C15B 1.793(11) . ?
P3B C17B 1.801(11) . ?
C13B C14B 1.529(14) . ?
C13B H13C 0.9900 . ?
C13B H13D 0.9900 . ?
C14B H14D 0.9800 . ?
C14B H14E 0.9800 . ?
C14B H14F 0.9800 . ?
C15B C16B 1.505(14) . ?
C15B H15C 0.9900 . ?
C15B H15D 0.9900 . ?
C16B H16D 0.9800 . ?
C16B H16E 0.9800 . ?
C16B H16F 0.9800 . ?
C17B C18B 1.450(13) . ?
C17B H17C 0.9900 . ?
C17B H17D 0.9900 . ?
C18B H18D 0.9800 . ?
C18B H18E 0.9800 . ?
C18B H18F 0.9800 . ?
O4 P4 1.516(3) . ?
P4 C19 1.785(5) . ?
P4 C23 1.790(6) . ?
P4 C21 1.796(7) . ?
C19 C20 1.515(9) . ?
C19 H19A 0.9900 . ?
C19 H19B 0.9900 . ?
C20 H20A 0.9800 . ?
C20 H20B 0.9800 . ?
C20 H20C 0.9800 . ?
C21 C22 1.533(12) . ?
C21 H21A 0.9900 . ?
C21 H21B 0.9900 . ?
C22 H22A 0.9800 . ?
C22 H22B 0.9800 . ?
C22 H22C 0.9800 . ?
C23 C24 1.515(10) . ?
C23 H23A 0.9900 . ?
C23 H23B 0.9900 . ?
C24 H24A 0.9800 . ?
C24 H24B 0.9800 . ?
C24 H24C 0.9800 . ?
O5 P5 1.517(3) . ?
O5 Zn2B 1.887(4) . ?
O5 Zn2 1.987(4) . ?
P5 C27 1.773(5) . ?
P5 C25 1.782(6) . ?
P5 C29 1.806(5) . ?
C25 C26 1.514(9) . ?
C25 H25A 0.9900 . ?
C25 H25B 0.9900 . ?
C26 H26A 0.9800 . ?
C26 H26B 0.9800 . ?
C26 H26C 0.9800 . ?
C27 C28 1.523(8) . ?
C27 H27A 0.9900 . ?
C27 H27B 0.9900 . ?
C28 H28A 0.9800 . ?
C28 H28B 0.9800 . ?
C28 H28C 0.9800 . ?
C29 C30 1.532(10) . ?
C29 H29A 0.9900 . ?
C29 H29B 0.9900 . ?
C30 H30A 0.9800 . ?
C30 H30B 0.9800 . ?
C30 H30C 0.9800 . ?
O6 P6 1.504(5) . ?
O6 Zn2 1.941(5) . ?
P6 C33 1.782(8) . ?
P6 C35 1.799(7) . ?
P6 C31 1.805(8) . ?
C31 C32 1.531(11) . ?
C31 H31A 0.9900 . ?
C31 H31B 0.9900 . ?
C32 H32A 0.9800 . ?
C32 H32B 0.9800 . ?
C32 H32C 0.9800 . ?
C33 C34 1.520(10) . ?
C33 H33A 0.9900 . ?
C33 H33B 0.9900 . ?
C34 H34A 0.9800 . ?
C34 H34B 0.9800 . ?
C34 H34C 0.9800 . ?
C35 C36 1.550(11) . ?
C35 H35A 0.9900 . ?
C35 H35B 0.9900 . ?
C36 H36A 0.9800 . ?
C36 H36B 0.9800 . ?
C36 H36C 0.9800 . ?
Zn2 O7 1.863(3) . ?
Zn2 O8 1.914(6) . ?
O6B P6B 1.507(6) . ?
O6B Zn2B 1.939(6) . ?
P6B C31B 1.749(9) . ?
P6B C35B 1.765(9) . ?
P6B C33B 1.842(10) . ?
C31B C32B 1.533(13) . ?
C31B H31C 0.9900 . ?
C31B H31D 0.9900 . ?
C32B H32D 0.9800 . ?
C32B H32E 0.9800 . ?
C32B H32F 0.9800 . ?
C33B C34B 1.520(13) . ?
C33B H33C 0.9900 . ?
C33B H33D 0.9900 . ?
C34B H34D 0.9800 . ?
C34B H34E 0.9800 . ?
C34B H34F 0.9800 . ?
C35B C36B 1.482(13) . ?
C35B H35C 0.9900 . ?
C35B H35D 0.9900 . ?
C36B H36D 0.9800 . ?
C36B H36E 0.9800 . ?
C36B H36F 0.9800 . ?
Zn2B O8B 1.906(7) . ?
Zn2B O7 2.028(4) . ?
O7 P7 1.513(3) . ?
P7 C37 1.776(6) . ?
P7 C39 1.785(5) . ?
P7 C41 1.793(6) . ?
C37 C38 1.513(12) . ?
C37 H37A 0.9900 . ?
C37 H37B 0.9900 . ?
C38 H38A 0.9800 . ?
C38 H38B 0.9800 . ?
C38 H38C 0.9800 . ?
C39 C40 1.525(8) . ?
C39 H39A 0.9900 . ?
C39 H39B 0.9900 . ?
C40 H40A 0.9800 . ?
C40 H40B 0.9800 . ?
C40 H40C 0.9800 . ?
C41 C42 1.507(9) . ?
C41 H41A 0.9900 . ?
C41 H41B 0.9900 . ?
C42 H42A 0.9800 . ?
C42 H42B 0.9800 . ?
C42 H42C 0.9800 . ?
O8 P8 1.513(7) . ?
P8 C43 1.785(9) . ?
P8 C47 1.791(8) . ?
P8 C45 1.802(8) . ?
C43 C44 1.504(11) . ?
C43 H43A 0.9900 . ?
C43 H43B 0.9900 . ?
C44 H44A 0.9800 . ?
C44 H44B 0.9800 . ?
C44 H44C 0.9800 . ?
C45 C46 1.512(12) . ?
C45 H45A 0.9900 . ?
C45 H45B 0.9900 . ?
C46 H46A 0.9800 . ?
C46 H46B 0.9800 . ?
C46 H46C 0.9800 . ?
C47 C48 1.507(11) . ?
C47 H47A 0.9900 . ?
C47 H47B 0.9900 . ?
C48 H48A 0.9800 . ?
C48 H48B 0.9800 . ?
C48 H48C 0.9800 . ?
O8B P8B 1.521(8) . ?
P8B C45B 1.775(10) . ?
P8B C47B 1.776(8) . ?
P8B C43B 1.795(10) . ?
C43B C44B 1.488(15) . ?
C43B H43C 0.9900 . ?
C43B H43D 0.9900 . ?
C44B H44D 0.9800 . ?
C44B H44E 0.9800 . ?
C44B H44F 0.9800 . ?
C45B C46B 1.522(11) . ?
C45B H45C 0.9900 . ?
C45B H45D 0.9900 . ?
C46B H46D 0.9800 . ?
C46B H46E 0.9800 . ?
C46B H46F 0.9800 . ?
C47B C48B 1.516(12) . ?
C47B H47C 0.9900 . ?
C47B H47D 0.9900 . ?
C48B H48D 0.9800 . ?
C48B H48E 0.9800 . ?
C48B H48F 0.9800 . ?
P9 F1 1.556(5) . ?
P9 F1 1.556(5) 2_666 ?
P9 F2 1.577(5) 2_666 ?
P9 F2 1.577(5) . ?
P9 F3 1.581(5) 2_666 ?
P9 F3 1.581(5) . ?
P10 F4 1.550(7) 2_665 ?
P10 F4 1.550(7) . ?
P10 F5 1.585(4) . ?
P10 F5 1.585(4) 2_665 ?
P10 F6 1.590(6) 2_665 ?
P10 F6 1.590(6) . ?
P11 F11 1.569(7) . ?
P11 F12 1.578(6) . ?
P11 F10 1.580(8) . ?
P11 F9 1.603(8) . ?
P11 F7 1.608(7) . ?
P11 F8 1.630(8) . ?
P11B F9B 1.537(8) . ?
P11B F7B 1.568(10) . ?
P11B F11B 1.579(8) . ?
P11B F10B 1.584(8) . ?
P11B F12B 1.596(7) . ?
P11B F8B 1.634(10) . ?
P12 F15 1.558(7) . ?
P12 F16 1.560(7) . ?
P12 F14 1.576(7) . ?
P12 F18 1.577(8) . ?
P12 F17 1.581(7) . ?
P12 F13 1.583(7) . ?
P12B F16B 1.566(12) . ?
P12B F13B 1.567(12) . ?
P12B F17B 1.578(12) . ?
P12B F18B 1.595(13) . ?
P12B F15B 1.596(12) . ?
P12B F14B 1.603(12) . ?
F14B F15B 1.59(4) . ?
P13 F22 1.518(10) . ?
P13 F21 1.546(10) . ?
P13 F19 1.547(9) . ?
P13 F24 1.574(9) . ?
P13 F23 1.622(10) . ?
P13 F20 1.640(11) . ?
P13B F23B 1.550(12) . ?
P13B F19B 1.569(12) . ?
P13B F22B 1.579(12) . ?
P13B F21B 1.586(12) . ?
P13B F24B 1.601(12) . ?
P13B F20B 1.604(12) . ?

loop_
_geom_torsion_atom_site_label_1
_geom_torsion_atom_site_label_2
_geom_torsion_atom_site_label_3
_geom_torsion_atom_site_label_4
_geom_torsion
_geom_torsion_site_symmetry_1
_geom_torsion_site_symmetry_2
_geom_torsion_site_symmetry_3
_geom_torsion_site_symmetry_4
_geom_torsion_publ_flag
Zn1 O1 P1 C3 -144.8(8) . . . . ?
Zn1 O1 P1 C1 99.1(9) . . . . ?
Zn1 O1 P1 C5 -27.0(10) . . . . ?
O1 P1 C1 C2 -69.7(14) . . . . ?
C3 P1 C1 C2 170.7(13) . . . . ?
C5 P1 C1 C2 56.5(14) . . . . ?
O1 P1 C3 C4 179.6(9) . . . . ?
C1 P1 C3 C4 -59.0(11) . . . . ?
C5 P1 C3 C4 58.7(10) . . . . ?
O1 P1 C5 C6 -56.6(10) . . . . ?
C3 P1 C5 C6 63.6(10) . . . . ?
C1 P1 C5 C6 176.4(9) . . . . ?
Zn1 O1B P1B C3B -141.5(11) . . . . ?
Zn1 O1B P1B C1B 98.0(13) . . . . ?
Zn1 O1B P1B C5B -23.9(14) . . . . ?
O1B P1B C1B C2B 61.2(14) . . . . ?
C3B P1B C1B C2B -65.8(14) . . . . ?
C5B P1B C1B C2B -175.4(12) . . . . ?
O1B P1B C3B C4B -27.3(16) . . . . ?
C1B P1B C3B C4B 95.2(14) . . . . ?
C5B P1B C3B C4B -150.1(13) . . . . ?
O1B P1B C5B C6B -52.8(12) . . . . ?
C3B P1B C5B C6B 73.1(11) . . . . ?
C1B P1B C5B C6B -174.9(11) . . . . ?
Zn1 O2 P2 C7 -33.8(19) . . . . ?
Zn1 O2 P2 C11 -158.8(15) . . . . ?
Zn1 O2 P2 C9 92.4(18) . . . . ?
O2 P2 C7 C8 -58.3(13) . . . . ?
C11 P2 C7 C8 66.1(12) . . . . ?
C9 P2 C7 C8 179.2(10) . . . . ?
O2 P2 C9 C10 -66.4(16) . . . . ?
C7 P2 C9 C10 58.4(16) . . . . ?
C11 P2 C9 C10 178.0(14) . . . . ?
O2 P2 C11 C12 -54.8(15) . . . . ?
C7 P2 C11 C12 -179.9(12) . . . . ?
C9 P2 C11 C12 58.7(14) . . . . ?
Zn1 O2B P2B C11B 179(2) . . . . ?
Zn1 O2B P2B C7B -49(3) . . . . ?
Zn1 O2B P2B C9B 64(3) . . . . ?
O2B P2B C7B C8B -55.0(19) . . . . ?
C11B P2B C7B C8B 75.7(18) . . . . ?
C9B P2B C7B C8B -176.0(16) . . . . ?
O2B P2B C9B C10B -40(2) . . . . ?
C11B P2B C9B C10B -161.4(18) . . . . ?
C7B P2B C9B C10B 80.2(19) . . . . ?
O2B P2B C11B C12B -7(2) . . . . ?
C7B P2B C11B C12B -138(2) . . . . ?
C9B P2B C11B C12B 115(2) . . . . ?
O2 Zn1 O3 P3 -83.4(15) . . . . ?
O1 Zn1 O3 P3 157.4(13) . . . . ?
O4 Zn1 O3 P3 37.5(15) . . . . ?
Zn1 O3 P3 C15 -61.4(15) . . . . ?
Zn1 O3 P3 C13 60.1(15) . . . . ?
Zn1 O3 P3 C17 -174.7(12) . . . . ?
O3 P3 C13 C14 -64.9(13) . . . . ?
C15 P3 C13 C14 55.7(13) . . . . ?
C17 P3 C13 C14 174.6(11) . . . . ?
O3 P3 C15 C16 179.3(13) . . . . ?
C13 P3 C15 C16 57.4(15) . . . . ?
C17 P3 C15 C16 -66.8(15) . . . . ?
O3 P3 C17 C18 -59.8(14) . . . . ?
C15 P3 C17 C18 -175.3(12) . . . . ?
C13 P3 C17 C18 63.1(13) . . . . ?
Zn1 O3B P3B C13B 60(3) . . . . ?
Zn1 O3B P3B C15B -67(3) . . . . ?
Zn1 O3B P3B C17B -173(2) . . . . ?
O3B P3B C13B C14B -67.9(14) . . . . ?
C15B P3B C13B C14B 57.1(14) . . . . ?
C17B P3B C13B C14B 166.7(12) . . . . ?
O3B P3B C15B C16B -44.0(18) . . . . ?
C13B P3B C15B C16B -170.9(14) . . . . ?
C17B P3B C15B C16B 70.5(17) . . . . ?
O3B P3B C17B C18B -58(2) . . . . ?
C13B P3B C17B C18B 69(2) . . . . ?
C15B P3B C17B C18B -172.4(19) . . . . ?
Zn1 O4 P4 C19 35.6(6) . . . . ?
Zn1 O4 P4 C23 -86.4(6) . . . . ?
Zn1 O4 P4 C21 154.6(6) . . . . ?
O4 P4 C19 C20 58.4(7) . . . . ?
C23 P4 C19 C20 -177.5(6) . . . . ?
C21 P4 C19 C20 -61.7(7) . . . . ?
O4 P4 C21 C22 58.7(9) . . . . ?
C19 P4 C21 C22 -179.2(8) . . . . ?
C23 P4 C21 C22 -62.9(9) . . . . ?
O4 P4 C23 C24 67.6(6) . . . . ?
C19 P4 C23 C24 -56.8(6) . . . . ?
C21 P4 C23 C24 -172.5(5) . . . . ?
Zn2B O5 P5 C27 96.8(5) . . . . ?
Zn2 O5 P5 C27 87.7(4) . . . . ?
Zn2B O5 P5 C25 -24.2(6) . . . . ?
Zn2 O5 P5 C25 -33.2(4) . . . . ?
Zn2B O5 P5 C29 -144.9(5) . . . . ?
Zn2 O5 P5 C29 -153.9(4) . . . . ?
O5 P5 C25 C26 -65.1(6) . . . . ?
C27 P5 C25 C26 172.7(5) . . . . ?
C29 P5 C25 C26 55.1(7) . . . . ?
O5 P5 C27 C28 -65.1(6) . . . . ?
C25 P5 C27 C28 59.1(6) . . . . ?
C29 P5 C27 C28 176.8(6) . . . . ?
O5 P5 C29 C30 -61.3(7) . . . . ?
C27 P5 C29 C30 58.2(7) . . . . ?
C25 P5 C29 C30 175.3(7) . . . . ?
Zn2 O6 P6 C33 24.1(7) . . . . ?
Zn2 O6 P6 C35 -96.8(6) . . . . ?
Zn2 O6 P6 C31 144.9(6) . . . . ?
O6 P6 C31 C32 -175.3(8) . . . . ?
C33 P6 C31 C32 -53.6(9) . . . . ?
C35 P6 C31 C32 64.6(9) . . . . ?
O6 P6 C33 C34 57.1(7) . . . . ?
C35 P6 C33 C34 179.5(6) . . . . ?
C31 P6 C33 C34 -62.6(7) . . . . ?
O6 P6 C35 C36 62.0(10) . . . . ?
C33 P6 C35 C36 -60.6(10) . . . . ?
C31 P6 C35 C36 -179.6(9) . . . . ?
Zn2B O6B P6B C31B 148.8(7) . . . . ?
Zn2B O6B P6B C35B -76.1(8) . . . . ?
Zn2B O6B P6B C33B 30.6(8) . . . . ?
O6B P6B C31B C32B 40.8(13) . . . . ?
C35B P6B C31B C32B -91.5(13) . . . . ?
C33B P6B C31B C32B 160.5(11) . . . . ?
O6B P6B C33B C34B 55.0(9) . . . . ?
C31B P6B C33B C34B -67.2(10) . . . . ?
C35B P6B C33B C34B 171.2(9) . . . . ?
O6B P6B C35B C36B -64.2(12) . . . . ?
C31B P6B C35B C36B 68.7(12) . . . . ?
C33B P6B C35B C36B -178.2(11) . . . . ?
P5 O5 Zn2B O8B 165.9(5) . . . . ?
P5 O5 Zn2B O6B -76.7(6) . . . . ?
P5 O5 Zn2B O7 38.8(6) . . . . ?
O8 Zn2 O7 P7 79.2(4) . . . . ?
O6 Zn2 O7 P7 -40.8(5) . . . . ?
O5 Zn2 O7 P7 -167.9(4) . . . . ?
Zn2 O7 P7 C37 28.0(5) . . . . ?
Zn2B O7 P7 C37 49.3(5) . . . . ?
Zn2 O7 P7 C39 148.4(4) . . . . ?
Zn2B O7 P7 C39 169.7(4) . . . . ?
Zn2 O7 P7 C41 -91.2(5) . . . . ?
Zn2B O7 P7 C41 -69.9(5) . . . . ?
O7 P7 C37 C38 59.7(9) . . . . ?
C39 P7 C37 C38 -62.2(9) . . . . ?
C41 P7 C37 C38 -178.5(8) . . . . ?
O7 P7 C39 C40 65.2(6) . . . . ?
C37 P7 C39 C40 -171.5(6) . . . . ?
C41 P7 C39 C40 -56.5(6) . . . . ?
O7 P7 C41 C42 69.2(7) . . . . ?
C37 P7 C41 C42 -53.6(7) . . . . ?
C39 P7 C41 C42 -169.4(5) . . . . ?
Zn2 O8 P8 C43 73.7(9) . . . . ?
Zn2 O8 P8 C47 -164.0(7) . . . . ?
Zn2 O8 P8 C45 -47.7(9) . . . . ?
O8 P8 C43 C44 -176.7(8) . . . . ?
C47 P8 C43 C44 61.6(10) . . . . ?
C45 P8 C43 C44 -53.0(10) . . . . ?
O8 P8 C45 C46 63.6(10) . . . . ?
C43 P8 C45 C46 -57.3(10) . . . . ?
C47 P8 C45 C46 -176.5(9) . . . . ?
O8 P8 C47 C48 -55.5(11) . . . . ?
C43 P8 C47 C48 65.1(11) . . . . ?
C45 P8 C47 C48 -177.2(10) . . . . ?
Zn2B O8B P8B C45B -39.7(11) . . . . ?
Zn2B O8B P8B C47B -157.6(8) . . . . ?
Zn2B O8B P8B C43B 80.5(10) . . . . ?
O8B P8B C43B C44B -172.6(14) . . . . ?
C45B P8B C43B C44B -50.5(16) . . . . ?
C47B P8B C43B C44B 66.7(16) . . . . ?
O8B P8B C45B C46B 62.5(10) . . . . ?
C47B P8B C45B C46B -176.9(9) . . . . ?
C43B P8B C45B C46B -56.0(11) . . . . ?
O8B P8B C47B C48B -64.3(10) . . . . ?
C45B P8B C47B C48B 173.7(9) . . . . ?
C43B P8B C47B C48B 54.4(12) . . . . ?
F16B P12B F14B F15B 90.2(9) . . . . ?
F13B P12B F14B F15B -90.6(8) . . . . ?
F17B P12B F14B F15B -176(3) . . . . ?
F18B P12B F14B F15B 178.7(10) . . . . ?
F16B P12B F15B F14B -90.3(9) . . . . ?
F13B P12B F15B F14B 88.8(8) . . . . ?
F17B P12B F15B F14B 177.5(15) . . . . ?
F18B P12B F15B F14B -1.7(12) . . . . ?
